data_1566622
loop_
_publ_author_name
'Kelty, Margaret L.'
'McNeece, Andrew J.'
'Kurutz, Josh W.'
'Filatov, Alexander S.'
'Anderson, John S.'

_publ_section_title
;
 Electrostatic vs. Inductive Effects in Phosphine Ligand Donor Properties
 and Reactivity
;
_journal_name_full 'Chemical Science'
_journal_paper_doi 10.1039/D1SC04277G
_journal_year 2022
_chemical_formula_moiety '0.25(C60.02 H64.02 B4 F12 K4 O2 P4)'
_chemical_formula_sum 'C15 H16 B F3 K O0.5 P'
_chemical_formula_weight 342.21
_space_group_crystal_system triclinic
_space_group_IT_number 2
_space_group_name_Hall '-P 1'
_space_group_name_H-M_alt 'P -1'
_atom_sites_solution_hydrogens geom
_atom_sites_solution_primary dual
_atom_sites_solution_secondary difmap
_audit_creation_date 2020-09-11
_audit_creation_method
;
Olex2 1.2
(compiled 2018.05.29 svn.r3508 for OlexSys, GUI svn.r5506)
;
_audit_update_record
;
2021-06-16 deposited with the CCDC.	2022-03-15 downloaded from the CCDC.
;
_cell_angle_alpha 78.455(2)
_cell_angle_beta 89.976(2)
_cell_angle_gamma 89.948(2)
_cell_formula_units_Z 8
_cell_length_a 5.6907(4)
_cell_length_b 21.5917(16)
_cell_length_c 26.847(2)
_cell_measurement_reflns_used 9979
_cell_measurement_temperature 100(2)
_cell_measurement_theta_max 23.11
_cell_measurement_theta_min 2.22
_cell_volume 3232.0(4)
_computing_cell_refinement 'SAINT V.8.35A (Bruker AXS Inc., 2013)'
_computing_data_collection 'APEX3 v.2015.9-0 (Bruker AXS Inc., 2015)'
_computing_data_reduction 'SAINT V.8.35A (Bruker AXS Inc., 2013)'
_computing_molecular_graphics 'Olex2 (Dolomanov et al., 2009)'
_computing_publication_material 'Olex2 (Dolomanov et al., 2009)'
_computing_structure_refinement 'ShelXL (Sheldrick, 2015)'
_computing_structure_solution 'XT 2014/5 (Sheldrick, 2015a)'
_diffrn_ambient_temperature 100(2)
_diffrn_detector_area_resol_mean 10.4167
_diffrn_detector_type CMOS
_diffrn_measured_fraction_theta_full 0.997
_diffrn_measured_fraction_theta_max 0.997
_diffrn_measurement_device_type 'Bruker D8 Venture'
_diffrn_measurement_method 'omega and phi scans'
_diffrn_radiation_type MoK\a
_diffrn_radiation_wavelength 0.71073
_diffrn_reflns_av_R_equivalents 0.0722
_diffrn_reflns_av_unetI/netI 0.0549
_diffrn_reflns_Laue_measured_fraction_full 0.997
_diffrn_reflns_Laue_measured_fraction_max 0.997
_diffrn_reflns_limit_h_max 6
_diffrn_reflns_limit_h_min -6
_diffrn_reflns_limit_k_max 24
_diffrn_reflns_limit_k_min -24
_diffrn_reflns_limit_l_max 29
_diffrn_reflns_limit_l_min -29
_diffrn_reflns_number 54508
_diffrn_reflns_point_group_measured_fraction_full 0.997
_diffrn_reflns_point_group_measured_fraction_max 0.997
_diffrn_reflns_theta_full 23.376
_diffrn_reflns_theta_max 23.376
_diffrn_reflns_theta_min 1.980
_exptl_absorpt_coefficient_mu 0.450
_exptl_absorpt_correction_T_max 0.7449
_exptl_absorpt_correction_T_min 0.6341
_exptl_absorpt_correction_type multi-scan
_exptl_absorpt_process_details
;
SADABS-2016/2 (Bruker,2016/2) was used for absorption correction.
wR2(int) was 0.1427 before and 0.0597 after correction.
The Ratio of minimum to maximum transmission is 0.8513.
;
_exptl_crystal_colour colourless
_exptl_crystal_colour_primary colourless
_exptl_crystal_density_diffrn 1.407
_exptl_crystal_description block
_exptl_crystal_F_000 1408
_exptl_crystal_size_max 0.35
_exptl_crystal_size_mid 0.25
_exptl_crystal_size_min 0.09
_refine_diff_density_max 0.303
_refine_diff_density_min -0.259
_refine_diff_density_rms 0.059
_refine_ls_extinction_method none
_refine_ls_goodness_of_fit_ref 1.016
_refine_ls_hydrogen_treatment constr
_refine_ls_matrix_type full
_refine_ls_number_parameters 1070
_refine_ls_number_reflns 9397
_refine_ls_number_restraints 2441
_refine_ls_restrained_S_all 1.015
_refine_ls_R_factor_all 0.0748
_refine_ls_R_factor_gt 0.0430
_refine_ls_shift/su_max 0.001
_refine_ls_shift/su_mean 0.000
_refine_ls_structure_factor_coef Fsqd
_refine_ls_weighting_details 'w=1/[\s^2^(Fo^2^)+(0.0357P)^2^+1.6740P] where P=(Fo^2^+2Fc^2^)/3'
_refine_ls_weighting_scheme calc
_refine_ls_wR_factor_gt 0.0798
_refine_ls_wR_factor_ref 0.0897
_reflns_Friedel_coverage 0.000
_reflns_number_gt 6933
_reflns_number_total 9397
_reflns_threshold_expression 'I > 2\s(I)'
_cod_data_source_file d1sc04277g2.cif
_cod_data_source_block 0916_am_2
_cod_original_cell_volume 3231.9(4)
_cod_original_formula_sum 'C15 H16 B F3 K O0.50 P'
_cod_database_code 1566622
_shelx_shelxl_version_number 2018/3
_shelx_space_group_comment
;
The symmetry employed for this shelxl refinement is uniquely defined
by the following loop, which should always be used as a source of
symmetry information in preference to the above space-group names.
They are only intended as comments.
;
_shelx_estimated_absorpt_t_max 0.961
_shelx_estimated_absorpt_t_min 0.858
_olex2_refinement_description
;
1. Twinned data refinement
 Scales: 0.5192(13)
 0.4808(13)
2. Fixed Uiso
 At 1.2 times of:
  All C(H) groups, All C(H,H) groups
3. Restrained distances
 P3-C31 \\sim P3-C18A
 with sigma of 0.02
 C31-C36 \\sim C18A-C23A
 with sigma of 0.02
 C31-C32 \\sim C18A-C19A
 with sigma of 0.02
 C33-C32 \\sim C20A-C19A
 with sigma of 0.02
 C36-C32 \\sim C23A-C19A
 with sigma of 0.04
 C36-C35 \\sim C23A-C22A
 with sigma of 0.02
 C33-C35 \\sim C20A-C22A
 with sigma of 0.04
 P3-C36 \\sim P3-C23A
 with sigma of 0.04
 P3-C32 \\sim P3-C19A
 with sigma of 0.04
 C31-C33 \\sim C18A-C20A
 with sigma of 0.04
 C31-C35 \\sim C18A-C22A
 with sigma of 0.04
 P1-C3 \\sim P1-C3A
 with sigma of 0.04
 C5-C3 \\sim C5A-C3A
 with sigma of 0.04
 C5-C4 \\sim C5A-C4A
 with sigma of 0.02
 C7-C3 \\sim C7A-C3A
 with sigma of 0.04
 C2-C4 \\sim C2A-C4A
 with sigma of 0.04
 C5-C6 \\sim C5A-C6A
 with sigma of 0.02
 P1-C7 \\sim P1-C7A
 with sigma of 0.04
 C5-C7 \\sim C5A-C7A
 with sigma of 0.04
 C2-C7 \\sim C2A-C7A
 with sigma of 0.02
 C2-C3 \\sim C2A-C3A
 with sigma of 0.02
 C7-C6 \\sim C7A-C6A
 with sigma of 0.02
 C4-C6 \\sim C4A-C6A
 with sigma of 0.04
 C3-C4 \\sim C3A-C4A
 with sigma of 0.02
 C2-C6 \\sim C2A-C6A
 with sigma of 0.04
 P1-C2 \\sim P1-C2A
 with sigma of 0.02
 C16-C15 \\sim C15A-C16A
 with sigma of 0.02
 C16-C17 \\sim C15A-C14A
 with sigma of 0.02
 O1-C15 \\sim O1A-C16A
 with sigma of 0.04
 C16-C14 \\sim C15A-C17A
 with sigma of 0.04
 C14-C17 \\sim C17A-C14A
 with sigma of 0.04
 C14-C15 \\sim C17A-C16A
 with sigma of 0.02
 O1-C16 \\sim O1A-C15A
 with sigma of 0.04
 K1-C14 \\sim K1-C17A
 with sigma of 0.04
 C15-C17 \\sim C16A-C14A
 with sigma of 0.04
 K1-C17 \\sim K1-C14A
 with sigma of 0.04
 K1-O1 \\sim K1-O1A
 with sigma of 0.02
 O1-C14 \\sim O1A-C17A
 with sigma of 0.02
 O1-C17 \\sim O1A-C14A
 with sigma of 0.02
 C45-C46 \\sim C30A-C29A
 with sigma of 0.02
 C45-C44 \\sim C30A-C31A
 with sigma of 0.02
 O2-C44 \\sim O2A-C31A
 with sigma of 0.02
 C46-C44 \\sim C29A-C31A
 with sigma of 0.04
 C47-C46 \\sim C28A-C29A
 with sigma of 0.02
 C45-C47 \\sim C30A-C28A
 with sigma of 0.04
 C47-C44 \\sim C28A-C31A
 with sigma of 0.04
 K3-C47 \\sim K3-C28A
 with sigma of 0.04
 K3-C44 \\sim K3-C31A
 with sigma of 0.04
 O2-C45 \\sim O2A-C30A
 with sigma of 0.04
 O2-C46 \\sim O2A-C29A
 with sigma of 0.04
 O2-C47 \\sim O2A-C28A
 with sigma of 0.02
 C37-C39 \\sim C37-C25A
 with sigma of 0.04
 K3-O2 \\sim K3-O2A
 with sigma of 0.02
 C37-C38 \\sim C37-C24A
 with sigma of 0.02
 C42-C41 \\sim C27A-C26A
 with sigma of 0.02
 C37-C42 \\sim C37-C27A
 with sigma of 0.02
 C37-C41 \\sim C37-C26A
 with sigma of 0.04
 C40-C39 \\sim C40-C25A
 with sigma of 0.02
 C42-C40 \\sim C27A-C40
 with sigma of 0.04
 C38-C39 \\sim C24A-C25A
 with sigma of 0.02
 C40-C38 \\sim C40-C24A
 with sigma of 0.04
 C40-C41 \\sim C40-C26A
 with sigma of 0.02
 C32-C33 \\sim C35-C36 \\sim C36-C31 \\sim C32-C31
 with sigma of 0.005
 C13-C12 \\sim C9A-C10A
 with sigma of 0.02
 C11-C12 \\sim C11A-C10A
 with sigma of 0.02
 C13-C8 \\sim C9A-C8A
 with sigma of 0.02
 C12-C8 \\sim C10A-C8A
 with sigma of 0.04
 C10-C9 \\sim C12A-C13A
 with sigma of 0.02
 C8-C9 \\sim C8A-C13A
 with sigma of 0.02
 C12-C10 \\sim C10A-C12A
 with sigma of 0.04
 C10-C8 \\sim C12A-C8A
 with sigma of 0.04
 P1-C13 \\sim P1-C9A
 with sigma of 0.04
 P1-C9 \\sim P1-C13A
 with sigma of 0.04
 C11-C13 \\sim C11A-C9A
 with sigma of 0.04
 C11-C9 \\sim C11A-C13A
 with sigma of 0.04
 P1-C8 \\sim P1-C8A
 with sigma of 0.02
 C11-C10 \\sim C11A-C12A
 with sigma of 0.02
 C13-C9 \\sim C9A-C13A
 with sigma of 0.04
 P3-C31 \\sim P3-C18A \\sim P3-C37 \\sim P2-C24 \\sim P2-C18 \\sim P1-C8 \\sim
P1-C8A \\sim P1-C2A \\sim P1-C2
 \\sim P4-C49 \\sim P4-C55
 with sigma of 0.02
 O2-C47 \\sim O2A-C31A \\sim O2-C44 \\sim O2A-C28A \\sim O1A-C17A \\sim O1-C17
\\sim O1-C14 \\sim O1A-C14A
 with sigma of 0.02
4. Restrained planarity
 C21A, C31, C32, C33, C35, C36
 with sigma of 0.001
 C18A, C19A, C20A, C22A, C23A
 with sigma of 0.001
5. Uiso/Uaniso restraints and constraints
All non-hydrogen atoms have similar U: within 2A with sigma of 0.04 and sigma
for terminal atoms of 0.08
Uanis(F2) \\sim Ueq: with sigma of 0.001 and sigma for terminal atoms of 0.002
Uanis(C10A) \\sim Ueq: with sigma of 0.005 and sigma for terminal atoms of 0.01
Uanis(C2) \\sim Ueq: with sigma of 0.005 and sigma for terminal atoms of 0.01
Uanis(C39) \\sim Ueq: with sigma of 0.005 and sigma for terminal atoms of 0.01
Uanis(C18A) \\sim Ueq: with sigma of 0.005 and sigma for terminal atoms of 0.01
6. Rigid body (RIGU) restrains
 All non-hydrogen atoms
 with sigma for 1-2 distances of 0.004 and sigma for 1-3 distances of 0.004
7. Others
 Sof(C18A)=Sof(C19A)=Sof(H19A)=Sof(C20A)=Sof(H20A)=Sof(C22A)=Sof(H22A)=
 Sof(C23A)=Sof(H23A)=1-FVAR(1)
 Sof(C21A)=Sof(H21A)=Sof(C31)=Sof(C32)=Sof(H32)=Sof(C33)=Sof(H33)=Sof(C34)=
 Sof(H34)=Sof(C35)=Sof(H35)=Sof(C36)=Sof(H36)=FVAR(1)
 Sof(C2A)=Sof(C3A)=Sof(H3A)=Sof(C4A)=Sof(H4A)=Sof(C5A)=Sof(H5A)=Sof(C6A)=
 Sof(H6A)=Sof(C7A)=Sof(H7A)=1-FVAR(2)
 Sof(C2)=Sof(C3)=Sof(H3)=Sof(C4)=Sof(H4)=Sof(C5)=Sof(H5)=Sof(C6)=Sof(H6)=
 Sof(C7)=Sof(H7)=FVAR(2)
 Sof(O1A)=Sof(C14A)=Sof(H14A)=Sof(H14B)=Sof(C15A)=Sof(H15A)=Sof(H15B)=
 Sof(C16A)=Sof(H16A)=Sof(H16B)=Sof(C17A)=Sof(H17A)=Sof(H17B)=1-FVAR(3)
 Sof(O1)=Sof(C14)=Sof(H14C)=Sof(H14D)=Sof(C15)=Sof(H15C)=Sof(H15D)=Sof(C16)=
 Sof(H16C)=Sof(H16D)=Sof(C17)=Sof(H17C)=Sof(H17D)=FVAR(3)
 Sof(O2A)=Sof(C28A)=Sof(H28A)=Sof(H28B)=Sof(C29A)=Sof(H29A)=Sof(H29B)=
 Sof(C30A)=Sof(H30C)=Sof(H30D)=Sof(C31A)=Sof(H31A)=Sof(H31B)=1-FVAR(4)
 Sof(O2)=Sof(C44)=Sof(H44A)=Sof(H44B)=Sof(C45)=Sof(H45A)=Sof(H45B)=Sof(C46)=
 Sof(H46A)=Sof(H46B)=Sof(C47)=Sof(H47A)=Sof(H47B)=FVAR(4)
 Sof(H40A)=Sof(C24A)=Sof(H24A)=Sof(C25A)=Sof(H25A)=Sof(C26A)=Sof(H26A)=
 Sof(C27A)=Sof(H27A)=1-FVAR(5)
 Sof(H40)=Sof(C38)=Sof(H38)=Sof(C39)=Sof(H39)=Sof(C41)=Sof(H41)=Sof(C42)=
 Sof(H42)=FVAR(5)
 Sof(C8A)=Sof(C9A)=Sof(H9A)=Sof(C10A)=Sof(H10A)=Sof(C11A)=Sof(H11A)=Sof(C12A)=
 Sof(H12A)=Sof(C13A)=Sof(H13A)=1-FVAR(6)
 Sof(C8)=Sof(C9)=Sof(H9)=Sof(C10)=Sof(H10)=Sof(C11)=Sof(H11)=Sof(C12)=Sof(H12)=
 Sof(C13)=Sof(H13)=FVAR(6)
8.a Secondary CH2 refined with riding coordinates:
 C1(H1A,H1B), C30(H30A,H30B), C43(H43A,H43B), C48(H48A,H48B), C14A(H14A,H14B),
 C15A(H15A,H15B), C16A(H16A,H16B), C17A(H17A,H17B), C28A(H28A,H28B), C29A(H29A,
 H29B), C30A(H30C,H30D), C31A(H31A,H31B), C14(H14C,H14D), C15(H15C,H15D),
 C16(H16C,H16D), C17(H17C,H17D), C44(H44A,H44B), C45(H45A,H45B), C46(H46A,H46B),
  C47(H47A,H47B)
8.b Aromatic/amide H refined with riding coordinates:
 C19(H19), C20(H20), C21(H21), C22(H22), C23(H23), C25(H25), C26(H26),
 C27(H27), C28(H28), C29(H29), C40(H40), C40(H40A), C50(H50), C51(H51),
 C52(H52), C53(H53), C54(H54), C56(H56), C57(H57), C58(H58), C59(H59), C60(H60),
  C3A(H3A), C4A(H4A), C5A(H5A), C6A(H6A), C7A(H7A), C9A(H9A), C10A(H10A),
 C11A(H11A), C12A(H12A), C13A(H13A), C19A(H19A), C20A(H20A), C21A(H21A),
 C22A(H22A), C23A(H23A), C24A(H24A), C25A(H25A), C26A(H26A), C27A(H27A), C3(H3),
  C4(H4), C5(H5), C6(H6), C7(H7), C9(H9), C10(H10), C11(H11), C12(H12),
 C13(H13), C32(H32), C33(H33), C34(H34), C35(H35), C36(H36), C38(H38), C39(H39),
  C41(H41), C42(H42)
;
_olex2_submission_special_instructions 'No special instructions were received'

loop_
_space_group_symop_operation_xyz
'x, y, z'
'-x, -y, -z'

loop_
_atom_site_label
_atom_site_type_symbol
_atom_site_fract_x
_atom_site_fract_y
_atom_site_fract_z
_atom_site_U_iso_or_equiv
_atom_site_adp_type
_atom_site_occupancy
_atom_site_site_symmetry_order
_atom_site_calc_flag
_atom_site_refinement_flags_posn
_atom_site_refinement_flags_adp
_atom_site_refinement_flags_occupancy
_atom_site_disorder_assembly
_atom_site_disorder_group
K1 K 1.3799(3) 0.62258(4) 0.69824(4) 0.0347(4) Uani 1 1 d D U . . .
K2 K 0.8668(3) 0.67204(4) 0.79548(4) 0.0267(3) Uani 1 1 d . U . . .
K3 K -0.1207(3) 0.87026(4) 0.80074(4) 0.0314(3) Uani 1 1 d D U . . .
K4 K -0.6388(3) 0.82261(5) 0.70141(4) 0.0299(4) Uani 1 1 d . U . . .
P1 P 1.6657(4) 0.83255(7) 0.58866(5) 0.0440(5) Uani 1 1 d D U . . .
P2 P 1.1796(3) 0.44188(5) 0.73783(5) 0.0269(4) Uani 1 1 d D U . . .
P3 P 0.1627(4) 0.66476(7) 0.90866(5) 0.0400(5) Uani 1 1 d D U . . .
P4 P -0.3129(3) 1.04830(5) 0.76318(5) 0.0272(4) Uani 1 1 d D U . . .
F1 F 2.0736(6) 0.71761(11) 0.69707(11) 0.0286(9) Uani 1 1 d . U . . .
F2 F 1.8789(7) 0.80900(10) 0.69792(10) 0.0255(7) Uani 1 1 d . U . . .
F3 F 1.6709(7) 0.72093(12) 0.69579(11) 0.0339(8) Uani 1 1 d . U . . .
F4 F 1.0666(7) 0.57712(12) 0.76322(13) 0.0437(10) Uani 1 1 d . U . . .
F5 F 0.6738(7) 0.56765(10) 0.76941(10) 0.0300(8) Uani 1 1 d . U . . .
F6 F 0.8506(9) 0.56939(11) 0.69351(10) 0.0550(11) Uani 1 1 d . U . . .
F7 F 0.5736(6) 0.77528(11) 0.80020(11) 0.0299(9) Uani 1 1 d . U . . .
F8 F 0.1726(7) 0.77328(12) 0.79949(12) 0.0334(8) Uani 1 1 d . U . . .
F9 F 0.3829(7) 0.68378(10) 0.80013(10) 0.0288(8) Uani 1 1 d . U . . .
F10 F -0.4317(6) 0.91613(11) 0.73263(11) 0.0322(9) Uani 1 1 d . U . . .
F11 F -0.8285(7) 0.92578(11) 0.73326(12) 0.0349(9) Uani 1 1 d . U . . .
F12 F -0.6237(8) 0.91987(10) 0.80624(9) 0.0459(10) Uani 1 1 d . U . . .
C1 C 1.8799(14) 0.7702(2) 0.61527(16) 0.0340(15) Uani 1 1 d . U . . .
H1A H 1.843684 0.731330 0.602479 0.041 Uiso 1 1 calc R . . . .
H1B H 2.039781 0.784185 0.603572 0.041 Uiso 1 1 calc R . . . .
C18 C 1.0996(12) 0.42447(19) 0.67565(17) 0.0249(12) Uani 1 1 d D U . . .
C19 C 1.2683(12) 0.39002(19) 0.65344(18) 0.0338(14) Uani 1 1 d . U . . .
H19 H 1.412343 0.377952 0.670558 0.041 Uiso 1 1 calc R . . . .
C20 C 1.2248(12) 0.3739(2) 0.60706(19) 0.0388(15) Uani 1 1 d . U . . .
H20 H 1.336694 0.349344 0.593220 0.047 Uiso 1 1 calc R . . . .
C21 C 1.0232(13) 0.3927(2) 0.5808(2) 0.0430(15) Uani 1 1 d . U . . .
H21 H 0.996104 0.382117 0.548650 0.052 Uiso 1 1 calc R . . . .
C22 C 0.8575(14) 0.4277(2) 0.60178(19) 0.0422(14) Uani 1 1 d . U . . .
H22 H 0.716422 0.441029 0.583916 0.051 Uiso 1 1 calc R . . . .
C23 C 0.8991(13) 0.4427(2) 0.64843(19) 0.0334(13) Uani 1 1 d . U . . .
H23 H 0.784800 0.466645 0.662230 0.040 Uiso 1 1 calc R . . . .
C24 C 1.1944(11) 0.36005(17) 0.77454(17) 0.0213(13) Uani 1 1 d D U . . .
C25 C 1.3830(14) 0.3395(2) 0.80510(18) 0.0333(14) Uani 1 1 d . U . . .
H25 H 1.505761 0.368412 0.807843 0.040 Uiso 1 1 calc R . . . .
C26 C 1.4006(14) 0.2777(2) 0.83219(18) 0.0351(15) Uani 1 1 d . U . . .
H26 H 1.535001 0.264745 0.852604 0.042 Uiso 1 1 calc R . . . .
C27 C 1.2241(12) 0.2358(2) 0.82938(19) 0.0341(15) Uani 1 1 d . U . . .
H27 H 1.234181 0.193524 0.847968 0.041 Uiso 1 1 calc R . . . .
C28 C 1.0301(12) 0.2555(2) 0.79910(19) 0.0305(15) Uani 1 1 d . U . . .
H28 H 0.906496 0.226646 0.796894 0.037 Uiso 1 1 calc R . . . .
C29 C 1.0157(11) 0.31677(19) 0.77224(18) 0.0259(13) Uani 1 1 d . U . . .
H29 H 0.881426 0.329723 0.751766 0.031 Uiso 1 1 calc R . . . .
C30 C 0.9043(11) 0.47106(18) 0.76139(17) 0.0245(14) Uani 1 1 d . U . . .
H30A H 0.769783 0.450525 0.747867 0.029 Uiso 1 1 calc R . . . .
H30B H 0.900672 0.458340 0.798917 0.029 Uiso 1 1 calc R . . . .
C37 C 0.1535(14) 0.6702(2) 0.97626(18) 0.0339(14) Uani 1 1 d D U . . .
C40 C 0.0961(19) 0.6817(3) 1.0769(2) 0.069(2) Uani 1 1 d D U . . .
H40 H 0.083679 0.678163 1.112620 0.083 Uiso 0.447(12) 1 calc R . P A 1
H40A H 0.071077 0.688820 1.110271 0.083 Uiso 0.553(12) 1 calc R . P A 2
C43 C 0.3739(14) 0.7263(2) 0.88121(17) 0.0325(15) Uani 1 1 d . U . . .
H43A H 0.334051 0.765897 0.892521 0.039 Uiso 1 1 calc R . . . .
H43B H 0.533208 0.713175 0.894000 0.039 Uiso 1 1 calc R . . . .
C48 C -0.5881(12) 1.02143(18) 0.74158(17) 0.0279(15) Uani 1 1 d . U . . .
H48A H -0.718596 1.040676 0.757605 0.034 Uiso 1 1 calc R . . . .
H48B H -0.600133 1.036670 0.704357 0.034 Uiso 1 1 calc R . . . .
C49 C -0.3730(13) 1.06430(19) 0.82651(17) 0.0290(12) Uani 1 1 d D U . . .
C50 C -0.5754(13) 1.0442(2) 0.8548(2) 0.0422(16) Uani 1 1 d . U . . .
H50 H -0.694512 1.021624 0.841148 0.051 Uiso 1 1 calc R . . . .
C51 C -0.5999(15) 1.0576(2) 0.9030(2) 0.0537(18) Uani 1 1 d . U . . .
H51 H -0.736093 1.043184 0.922345 0.064 Uiso 1 1 calc R . . . .
C52 C -0.4349(14) 1.0907(3) 0.9234(2) 0.0570(19) Uani 1 1 d . U . . .
H52 H -0.457141 1.099898 0.956188 0.068 Uiso 1 1 calc R . . . .
C53 C -0.2343(14) 1.1107(2) 0.8957(2) 0.0519(17) Uani 1 1 d . U . . .
H53 H -0.115808 1.133455 0.909333 0.062 Uiso 1 1 calc R . . . .
C54 C -0.2098(13) 1.0971(2) 0.8479(2) 0.0382(14) Uani 1 1 d . U . . .
H54 H -0.072161 1.111203 0.828998 0.046 Uiso 1 1 calc R . . . .
C55 C -0.3067(12) 1.13081(18) 0.72859(17) 0.0256(13) Uani 1 1 d D U . . .
C56 C -0.1135(13) 1.1521(2) 0.69778(17) 0.0273(13) Uani 1 1 d . U . . .
H56 H 0.010558 1.123899 0.694104 0.033 Uiso 1 1 calc R . . . .
C57 C -0.1043(13) 1.2147(2) 0.67264(18) 0.0349(15) Uani 1 1 d . U . . .
H57 H 0.028610 1.229392 0.652254 0.042 Uiso 1 1 calc R . . . .
C58 C -0.2839(12) 1.2560(2) 0.67667(18) 0.0286(14) Uani 1 1 d . U . . .
H58 H -0.275647 1.298498 0.658641 0.034 Uiso 1 1 calc R . . . .
C59 C -0.4748(12) 1.2359(2) 0.70660(19) 0.0301(15) Uani 1 1 d . U . . .
H59 H -0.599225 1.264297 0.709636 0.036 Uiso 1 1 calc R . . . .
C60 C -0.4838(12) 1.17368(19) 0.73238(18) 0.0291(15) Uani 1 1 d . U . . .
H60 H -0.615745 1.159906 0.753355 0.035 Uiso 1 1 calc R . . . .
B1 B 1.8743(16) 0.7546(2) 0.6760(2) 0.0257(14) Uani 1 1 d . U . . .
B2 B 0.8726(15) 0.5458(2) 0.7460(2) 0.0313(15) Uani 1 1 d . U . . .
B3 B 0.3758(15) 0.7391(2) 0.8213(2) 0.0260(14) Uani 1 1 d . U . . .
B4 B -0.6194(16) 0.9466(2) 0.7540(2) 0.0286(15) Uani 1 1 d . U . . .
O1A O 1.376(3) 0.6284(8) 0.5986(4) 0.062(4) Uani 0.455(6) 1 d D U P B 2
O2A O -0.066(6) 0.8599(17) 0.9013(7) 0.080(6) Uani 0.212(7) 1 d D U P C 2
C2A C 1.853(2) 0.9107(5) 0.5798(5) 0.026(3) Uani 0.493(5) 1 d D U P D 2
C3A C 1.8763(19) 0.9430(4) 0.6218(3) 0.025(2) Uani 0.493(5) 1 d D U P D 2
H3A H 1.800077 0.925565 0.652880 0.029 Uiso 0.493(5) 1 calc R . P D 2
C4A C 2.002(3) 0.9972(7) 0.6189(6) 0.030(4) Uani 0.493(5) 1 d D U P D 2
H4A H 2.007834 1.017175 0.647373 0.036 Uiso 0.493(5) 1 calc R . P D 2
C5A C 2.122(3) 1.0236(4) 0.5743(5) 0.038(3) Uani 0.493(5) 1 d D U P D 2
H5A H 2.212209 1.061060 0.572420 0.046 Uiso 0.493(5) 1 calc R . P D 2
C6A C 2.109(2) 0.9945(4) 0.5332(3) 0.039(3) Uani 0.493(5) 1 d D U P D 2
H6A H 2.192312 1.011425 0.502826 0.046 Uiso 0.493(5) 1 calc R . P D 2
C7A C 1.9740(18) 0.9401(4) 0.5363(3) 0.030(3) Uani 0.493(5) 1 d D U P D 2
H7A H 1.963417 0.921913 0.506909 0.036 Uiso 0.493(5) 1 calc R . P D 2
C8A C 1.632(4) 0.8373(12) 0.5197(4) 0.027(4) Uani 0.456(9) 1 d D U P D 2
C9A C 1.746(3) 0.7927(7) 0.4967(4) 0.034(4) Uani 0.456(9) 1 d D U P D 2
H9A H 1.857349 0.764624 0.515617 0.040 Uiso 0.456(9) 1 calc R . P D 2
C10A C 1.699(3) 0.7891(5) 0.4464(4) 0.030(3) Uani 0.456(9) 1 d D U P D 2
H10A H 1.768020 0.756384 0.432199 0.036 Uiso 0.456(9) 1 calc R . P D 2
C11A C 1.553(3) 0.8330(7) 0.4171(5) 0.027(3) Uani 0.456(9) 1 d D U P D 2
H11A H 1.526232 0.832293 0.382274 0.033 Uiso 0.456(9) 1 calc R . P D 2
C12A C 1.446(3) 0.8777(6) 0.4393(4) 0.033(3) Uani 0.456(9) 1 d D U P D 2
H12A H 1.343938 0.907873 0.419672 0.040 Uiso 0.456(9) 1 calc R . P D 2
C13A C 1.485(2) 0.8796(6) 0.4898(4) 0.027(3) Uani 0.456(9) 1 d D U P D 2
H13A H 1.408343 0.910993 0.504102 0.033 Uiso 0.456(9) 1 calc R . P D 2
C14A C 1.583(3) 0.6189(7) 0.5722(5) 0.077(4) Uani 0.455(6) 1 d D U P B 2
H14A H 1.693662 0.591733 0.595319 0.093 Uiso 0.455(6) 1 calc R . P B 2
H14B H 1.660402 0.659946 0.558981 0.093 Uiso 0.455(6) 1 calc R . P B 2
C15A C 1.519(4) 0.5894(12) 0.5315(7) 0.060(5) Uani 0.455(6) 1 d D U P B 2
H15A H 1.639248 0.558458 0.525877 0.072 Uiso 0.455(6) 1 calc R . P B 2
H15B H 1.496518 0.621072 0.499648 0.072 Uiso 0.455(6) 1 calc R . P B 2
C16A C 1.278(3) 0.5553(6) 0.5503(5) 0.058(4) Uani 0.455(6) 1 d D U P B 2
H16A H 1.176424 0.550596 0.521382 0.070 Uiso 0.455(6) 1 calc R . P B 2
H16B H 1.304779 0.513335 0.572360 0.070 Uiso 0.455(6) 1 calc R . P B 2
C17A C 1.178(2) 0.6008(6) 0.5792(5) 0.060(3) Uani 0.455(6) 1 d D U P B 2
H17A H 1.084083 0.633509 0.556621 0.071 Uiso 0.455(6) 1 calc R . P B 2
H17B H 1.076928 0.578906 0.607166 0.071 Uiso 0.455(6) 1 calc R . P B 2
C18A C 0.307(2) 0.5947(4) 0.9040(2) 0.031(3) Uani 0.492(4) 1 d D U P E 2
C19A C 0.542(2) 0.5880(4) 0.90912(18) 0.035(3) Uani 0.492(4) 1 d D U P E 2
H19A H 0.636098 0.621806 0.915619 0.042 Uiso 0.492(4) 1 calc R . P E 2
C20A C 0.645(3) 0.5305(4) 0.9047(3) 0.044(3) Uani 0.492(4) 1 d D U P E 2
H20A H 0.809119 0.525515 0.910531 0.053 Uiso 0.492(4) 1 calc R . P E 2
C21A C 0.5315(15) 0.4844(5) 0.8934(6) 0.049(4) Uani 0.508(4) 1 d . U P E 2
H21A H 0.608203 0.447606 0.887084 0.059 Uiso 0.508(4) 1 calc R . P E 2
C22A C 0.275(3) 0.4916(4) 0.8906(3) 0.046(3) Uani 0.492(4) 1 d D U P E 2
H22A H 0.181186 0.456774 0.885953 0.055 Uiso 0.492(4) 1 calc R . P E 2
C23A C 0.162(3) 0.5487(4) 0.8948(3) 0.037(3) Uani 0.492(4) 1 d D U P E 2
H23A H -0.003001 0.554345 0.891276 0.045 Uiso 0.492(4) 1 calc R . P E 2
C24A C -0.011(2) 0.6272(7) 1.0077(4) 0.047(4) Uani 0.553(12) 1 d D U P A 2
H24A H -0.097050 0.596815 0.994107 0.056 Uiso 0.553(12) 1 calc R . P A 2
C25A C -0.037(2) 0.6324(7) 1.0590(4) 0.063(4) Uani 0.553(12) 1 d D U P A 2
H25A H -0.138589 0.604752 1.081228 0.075 Uiso 0.553(12) 1 calc R . P A 2
C26A C 0.248(3) 0.7159(7) 1.0473(5) 0.071(5) Uani 0.553(12) 1 d D U P A 2
H26A H 0.341244 0.745691 1.060197 0.085 Uiso 0.553(12) 1 calc R . P A 2
C27A C 0.277(3) 0.7095(7) 0.9977(5) 0.050(5) Uani 0.553(12) 1 d D U P A 2
H27A H 0.392303 0.734901 0.977743 0.060 Uiso 0.553(12) 1 calc R . P A 2
C28A C 0.109(6) 0.8807(17) 0.9323(11) 0.091(7) Uani 0.212(7) 1 d D U P C 2
H28A H 0.184562 0.843958 0.954606 0.109 Uiso 0.212(7) 1 calc R . P C 2
H28B H 0.232104 0.905227 0.910813 0.109 Uiso 0.212(7) 1 calc R . P C 2
C29A C -0.005(7) 0.919(2) 0.9622(16) 0.087(8) Uani 0.212(7) 1 d D U P C 2
H29A H -0.028843 0.895835 0.997466 0.104 Uiso 0.212(7) 1 calc R . P C 2
H29B H 0.087850 0.957798 0.962970 0.104 Uiso 0.212(7) 1 calc R . P C 2
C30A C -0.220(7) 0.9349(12) 0.9382(14) 0.094(7) Uani 0.212(7) 1 d D U P C 2
H30C H -0.202633 0.969506 0.908094 0.113 Uiso 0.212(7) 1 calc R . P C 2
H30D H -0.336499 0.947334 0.961733 0.113 Uiso 0.212(7) 1 calc R . P C 2
C31A C -0.288(6) 0.8725(16) 0.9228(11) 0.086(7) Uani 0.212(7) 1 d D U P C 2
H31A H -0.331642 0.839390 0.952525 0.103 Uiso 0.212(7) 1 calc R . P C 2
H31B H -0.416705 0.878210 0.897466 0.103 Uiso 0.212(7) 1 calc R . P C 2
O1 O 1.333(3) 0.6160(6) 0.5995(3) 0.067(4) Uani 0.545(6) 1 d D U P B 1
O2 O -0.1057(19) 0.8696(4) 0.8998(2) 0.071(3) Uani 0.788(7) 1 d D U P C 1
C2 C 1.812(2) 0.8995(5) 0.5952(4) 0.024(3) Uani 0.507(5) 1 d D U P D 1
C3 C 1.668(2) 0.9456(4) 0.6057(3) 0.033(3) Uani 0.507(5) 1 d D U P D 1
H3 H 1.503741 0.938850 0.609837 0.040 Uiso 0.507(5) 1 calc R . P D 1
C4 C 1.766(2) 1.0015(4) 0.6102(4) 0.043(3) Uani 0.507(5) 1 d D U P D 1
H4 H 1.669469 1.034276 0.617803 0.051 Uiso 0.507(5) 1 calc R . P D 1
C5 C 2.004(4) 1.0114(7) 0.6038(6) 0.042(4) Uani 0.507(5) 1 d D U P D 1
H5 H 2.070690 1.050860 0.606653 0.050 Uiso 0.507(5) 1 calc R . P D 1
C6 C 2.147(2) 0.9626(4) 0.5930(3) 0.037(3) Uani 0.507(5) 1 d D U P D 1
H6 H 2.312431 0.968474 0.589394 0.045 Uiso 0.507(5) 1 calc R . P D 1
C7 C 2.0474(19) 0.9067(4) 0.5877(3) 0.027(2) Uani 0.507(5) 1 d D U P D 1
H7 H 2.140023 0.873756 0.578949 0.033 Uiso 0.507(5) 1 calc R . P D 1
C8 C 1.658(3) 0.8213(9) 0.5224(4) 0.025(3) Uani 0.544(9) 1 d D U P D 1
C9 C 1.455(2) 0.8328(5) 0.4946(3) 0.033(3) Uani 0.544(9) 1 d D U P D 1
H9 H 1.317841 0.843301 0.511294 0.040 Uiso 0.544(9) 1 calc R . P D 1
C10 C 1.439(2) 0.8301(5) 0.4441(4) 0.033(3) Uani 0.544(9) 1 d D U P D 1
H10 H 1.295950 0.840017 0.426128 0.040 Uiso 0.544(9) 1 calc R . P D 1
C11 C 1.634(3) 0.8127(5) 0.4202(4) 0.029(3) Uani 0.544(9) 1 d D U P D 1
H11 H 1.625318 0.808663 0.385700 0.035 Uiso 0.544(9) 1 calc R . P D 1
C12 C 1.846(2) 0.8010(4) 0.4465(3) 0.030(2) Uani 0.544(9) 1 d D U P D 1
H12 H 1.982360 0.790437 0.429447 0.036 Uiso 0.544(9) 1 calc R . P D 1
C13 C 1.860(3) 0.8048(6) 0.4975(4) 0.032(3) Uani 0.544(9) 1 d D U P D 1
H13 H 2.004491 0.796408 0.515434 0.039 Uiso 0.544(9) 1 calc R . P D 1
C14 C 1.317(3) 0.6672(4) 0.5563(4) 0.056(4) Uani 0.545(6) 1 d D U P B 1
H14C H 1.368106 0.707248 0.565501 0.068 Uiso 0.545(6) 1 calc R . P B 1
H14D H 1.153202 0.672286 0.543682 0.068 Uiso 0.545(6) 1 calc R . P B 1
C15 C 1.474(2) 0.6504(4) 0.5172(4) 0.073(4) Uani 0.545(6) 1 d D U P B 1
H15C H 1.630244 0.670012 0.518172 0.087 Uiso 0.545(6) 1 calc R . P B 1
H15D H 1.405846 0.664367 0.482766 0.087 Uiso 0.545(6) 1 calc R . P B 1
C16 C 1.491(4) 0.5759(10) 0.5316(6) 0.059(5) Uani 0.545(6) 1 d D U P B 1
H16C H 1.400908 0.556040 0.507429 0.071 Uiso 0.545(6) 1 calc R . P B 1
H16D H 1.656219 0.561627 0.532228 0.071 Uiso 0.545(6) 1 calc R . P B 1
C17 C 1.392(4) 0.5620(5) 0.5800(5) 0.086(4) Uani 0.545(6) 1 d D U P B 1
H17C H 1.503662 0.535937 0.603549 0.104 Uiso 0.545(6) 1 calc R . P B 1
H17D H 1.247842 0.536503 0.578865 0.104 Uiso 0.545(6) 1 calc R . P B 1
C31 C 0.3493(11) 0.5873(3) 0.9190(3) 0.034(3) Uani 0.508(4) 1 d D U P E 1
C32 C 0.3572(11) 0.5539(3) 0.8791(3) 0.034(3) Uani 0.508(4) 1 d D U P E 1
H32 H 0.273730 0.569498 0.848532 0.041 Uiso 0.508(4) 1 calc R . P E 1
C33 C 0.4876(16) 0.4977(4) 0.8841(7) 0.051(4) Uani 0.508(4) 1 d D U P E 1
H33 H 0.483409 0.474554 0.857477 0.061 Uiso 0.508(4) 1 calc R . P E 1
C34 C 0.621(3) 0.4753(5) 0.9265(4) 0.046(3) Uani 0.508(4) 1 d . U P E 1
H34 H 0.721653 0.439964 0.927702 0.055 Uiso 0.508(4) 1 calc R . P E 1
C35 C 0.6070(17) 0.5044(4) 0.9668(4) 0.047(3) Uani 0.508(4) 1 d D U P E 1
H35 H 0.684481 0.486680 0.997719 0.057 Uiso 0.508(4) 1 calc R . P E 1
C36 C 0.4781(13) 0.5608(3) 0.9629(3) 0.035(3) Uani 0.508(4) 1 d D U P E 1
H36 H 0.477870 0.581710 0.990880 0.042 Uiso 0.508(4) 1 calc R . P E 1
C38 C -0.062(2) 0.6684(6) 0.9988(4) 0.032(3) Uani 0.447(12) 1 d D U P A 1
H38 H -0.198619 0.662986 0.979686 0.038 Uiso 0.447(12) 1 calc R . P A 1
C39 C -0.086(3) 0.6743(6) 1.0493(4) 0.042(3) Uani 0.447(12) 1 d D U P A 1
H39 H -0.238096 0.672815 1.063912 0.051 Uiso 0.447(12) 1 calc R . P A 1
C41 C 0.311(3) 0.6953(7) 1.0515(6) 0.044(4) Uani 0.447(12) 1 d D U P A 1
H41 H 0.440559 0.708504 1.069026 0.053 Uiso 0.447(12) 1 calc R . P A 1
C42 C 0.336(3) 0.6898(8) 1.0015(6) 0.037(4) Uani 0.447(12) 1 d D U P A 1
H42 H 0.482383 0.699709 0.984705 0.045 Uiso 0.447(12) 1 calc R . P A 1
C44 C -0.002(2) 0.9225(4) 0.9146(3) 0.089(4) Uani 0.788(7) 1 d D U P C 1
H44A H -0.061142 0.962547 0.893715 0.106 Uiso 0.788(7) 1 calc R . P C 1
H44B H 0.171327 0.921355 0.911924 0.106 Uiso 0.788(7) 1 calc R . P C 1
C45 C -0.082(3) 0.9148(7) 0.9704(4) 0.102(5) Uani 0.788(7) 1 d D U P C 1
H45A H 0.040324 0.930415 0.991105 0.123 Uiso 0.788(7) 1 calc R . P C 1
H45B H -0.229683 0.938100 0.972876 0.123 Uiso 0.788(7) 1 calc R . P C 1
C46 C -0.114(2) 0.8508(4) 0.9863(3) 0.103(4) Uani 0.788(7) 1 d D U P C 1
H46A H -0.227504 0.842108 1.014886 0.124 Uiso 0.788(7) 1 calc R . P C 1
H46B H 0.036107 0.829537 0.997494 0.124 Uiso 0.788(7) 1 calc R . P C 1
C47 C -0.205(2) 0.8295(3) 0.9431(3) 0.064(3) Uani 0.788(7) 1 d D U P C 1
H47A H -0.159275 0.785020 0.944246 0.077 Uiso 0.788(7) 1 calc R . P C 1
H47B H -0.378380 0.832581 0.942194 0.077 Uiso 0.788(7) 1 calc R . P C 1

loop_
_atom_site_aniso_label
_atom_site_aniso_U_11
_atom_site_aniso_U_22
_atom_site_aniso_U_33
_atom_site_aniso_U_23
_atom_site_aniso_U_13
_atom_site_aniso_U_12
K1 0.0363(11) 0.0244(5) 0.0421(7) -0.0036(5) 0.0105(8) 0.0030(6)
K2 0.0293(10) 0.0238(5) 0.0283(6) -0.0085(4) -0.0008(7) 0.0018(6)
K3 0.0322(10) 0.0246(5) 0.0364(7) -0.0041(5) 0.0003(7) -0.0007(6)
K4 0.0357(10) 0.0239(5) 0.0332(7) -0.0131(5) 0.0102(8) -0.0078(7)
P1 0.0333(14) 0.0793(10) 0.0202(8) -0.0120(7) 0.0015(10) 0.0195(11)
P2 0.0245(11) 0.0179(6) 0.0403(8) -0.0106(5) 0.0065(8) -0.0037(6)
P3 0.0317(13) 0.0650(9) 0.0271(8) -0.0184(7) 0.0088(10) -0.0173(11)
P4 0.0279(12) 0.0179(6) 0.0371(8) -0.0086(5) 0.0015(8) -0.0004(6)
F1 0.032(2) 0.0213(13) 0.0325(17) -0.0053(11) -0.0027(16) 0.0042(14)
F2 0.0265(12) 0.0241(9) 0.0254(10) -0.0039(8) 0.0010(9) 0.0013(9)
F3 0.028(2) 0.0401(15) 0.0359(18) -0.0117(13) 0.0075(18) -0.0077(16)
F4 0.031(3) 0.0199(13) 0.084(2) -0.0207(14) 0.020(2) -0.0069(15)
F5 0.027(2) 0.0213(12) 0.0417(17) -0.0068(12) 0.0091(19) 0.0008(15)
F6 0.096(3) 0.0258(13) 0.0400(17) -0.0003(12) 0.028(2) 0.0122(19)
F7 0.024(2) 0.0244(13) 0.0413(18) -0.0075(12) 0.0061(17) -0.0058(14)
F8 0.026(2) 0.0281(13) 0.0461(18) -0.0081(12) -0.0004(19) 0.0036(16)
F9 0.0402(19) 0.0176(11) 0.0289(15) -0.0059(10) 0.0030(14) -0.0026(13)
F10 0.033(2) 0.0225(13) 0.0444(18) -0.0151(12) 0.0024(17) 0.0016(15)
F11 0.033(2) 0.0208(13) 0.0523(19) -0.0111(12) 0.003(2) -0.0049(16)
F12 0.080(3) 0.0247(13) 0.0320(15) -0.0033(11) 0.0070(19) -0.0041(17)
C1 0.031(5) 0.047(3) 0.024(3) -0.009(2) 0.001(3) 0.008(3)
C18 0.028(3) 0.014(2) 0.031(3) -0.0006(18) 0.010(3) -0.007(2)
C19 0.039(4) 0.027(2) 0.031(3) 0.002(2) 0.008(3) 0.003(3)
C20 0.047(4) 0.039(3) 0.031(3) -0.010(2) 0.011(3) 0.006(3)
C21 0.052(4) 0.044(3) 0.033(3) -0.006(2) 0.004(3) -0.003(3)
C22 0.044(4) 0.038(3) 0.042(3) -0.003(2) -0.004(3) 0.000(3)
C23 0.031(3) 0.028(2) 0.041(3) -0.008(2) 0.002(3) 0.004(3)
C24 0.023(4) 0.018(2) 0.026(3) -0.0102(19) 0.002(3) 0.001(2)
C25 0.032(4) 0.035(2) 0.036(3) -0.012(2) -0.003(3) -0.008(3)
C26 0.035(4) 0.042(3) 0.026(3) -0.002(2) -0.004(3) 0.006(3)
C27 0.044(4) 0.026(2) 0.030(3) -0.002(2) 0.004(3) 0.004(2)
C28 0.037(4) 0.019(2) 0.039(3) -0.014(2) 0.004(3) -0.004(2)
C29 0.021(3) 0.021(2) 0.038(3) -0.012(2) -0.005(3) 0.004(2)
C30 0.017(4) 0.022(2) 0.035(3) -0.0064(19) 0.009(3) -0.008(2)
C37 0.024(4) 0.046(3) 0.034(3) -0.014(2) 0.002(3) 0.006(3)
C40 0.089(6) 0.096(5) 0.030(3) -0.031(3) 0.001(4) 0.034(4)
C43 0.020(4) 0.043(3) 0.039(3) -0.019(2) -0.001(3) -0.005(3)
C48 0.035(5) 0.021(2) 0.030(3) -0.010(2) -0.001(3) 0.002(2)
C49 0.028(3) 0.021(2) 0.038(3) -0.0070(19) -0.002(3) -0.005(3)
C50 0.044(4) 0.040(3) 0.047(3) -0.020(3) 0.009(3) -0.013(3)
C51 0.057(5) 0.064(3) 0.043(3) -0.015(3) 0.013(3) -0.018(4)
C52 0.075(5) 0.067(4) 0.033(3) -0.022(3) 0.002(3) -0.007(4)
C53 0.060(5) 0.053(3) 0.047(3) -0.020(3) -0.009(3) -0.009(3)
C54 0.032(4) 0.037(3) 0.045(3) -0.006(2) 0.001(3) -0.011(3)
C55 0.026(4) 0.027(2) 0.027(3) -0.012(2) -0.003(3) -0.005(2)
C56 0.023(4) 0.032(2) 0.029(3) -0.012(2) 0.000(3) 0.001(3)
C57 0.030(4) 0.042(3) 0.031(3) -0.004(2) 0.008(3) -0.007(3)
C58 0.035(4) 0.022(2) 0.029(3) -0.005(2) -0.002(3) -0.008(2)
C59 0.030(4) 0.020(2) 0.040(3) -0.004(2) 0.010(3) 0.000(2)
C60 0.036(4) 0.021(2) 0.030(3) -0.006(2) 0.008(3) -0.005(2)
B1 0.027(4) 0.024(2) 0.027(3) -0.007(2) 0.001(3) 0.001(3)
B2 0.024(4) 0.022(3) 0.048(3) -0.007(2) 0.021(3) -0.008(3)
B3 0.016(4) 0.027(3) 0.037(3) -0.012(2) 0.007(3) 0.000(3)
B4 0.034(4) 0.022(2) 0.033(3) -0.012(2) 0.004(3) -0.008(3)
O1A 0.088(8) 0.048(8) 0.050(7) -0.009(6) 0.023(6) -0.020(7)
O2A 0.116(13) 0.076(14) 0.050(12) -0.018(10) -0.002(9) -0.036(11)
C2A 0.035(8) 0.033(5) 0.013(6) -0.005(4) -0.007(6) 0.014(5)
C3A 0.028(7) 0.027(4) 0.017(4) 0.000(4) -0.004(5) 0.000(5)
C4A 0.034(8) 0.020(6) 0.035(7) -0.002(5) -0.006(6) 0.000(5)
C5A 0.032(8) 0.023(5) 0.054(7) 0.006(4) -0.007(7) -0.010(6)
C6A 0.038(9) 0.039(5) 0.031(5) 0.014(4) 0.007(7) -0.010(6)
C7A 0.038(8) 0.035(5) 0.017(5) -0.002(4) -0.003(5) -0.001(5)
C8A 0.031(9) 0.035(9) 0.014(5) -0.003(5) -0.003(5) 0.001(6)
C9A 0.044(9) 0.036(7) 0.022(5) -0.009(5) -0.020(6) 0.010(7)
C10A 0.036(5) 0.036(4) 0.022(4) -0.017(3) -0.009(4) -0.002(4)
C11A 0.019(8) 0.046(8) 0.017(6) -0.007(5) -0.003(5) -0.006(5)
C12A 0.032(8) 0.045(7) 0.021(5) -0.001(5) -0.006(5) 0.010(6)
C13A 0.033(8) 0.027(6) 0.018(5) 0.004(4) -0.001(5) -0.001(5)
C14A 0.081(8) 0.088(9) 0.064(8) -0.020(7) 0.033(7) -0.043(7)
C15A 0.081(10) 0.042(12) 0.058(8) -0.012(7) 0.037(7) -0.007(8)
C16A 0.079(9) 0.058(7) 0.038(8) -0.010(6) 0.021(7) -0.025(6)
C17A 0.075(8) 0.064(8) 0.041(7) -0.013(6) 0.018(6) -0.010(7)
C18A 0.038(4) 0.037(4) 0.021(5) -0.011(4) 0.000(4) -0.013(3)
C19A 0.040(6) 0.029(4) 0.034(6) -0.001(4) 0.001(6) -0.008(5)
C20A 0.049(7) 0.043(5) 0.041(7) -0.010(5) 0.008(7) 0.003(5)
C21A 0.062(8) 0.048(6) 0.041(9) -0.019(7) 0.000(8) 0.006(6)
C22A 0.062(7) 0.026(5) 0.050(8) -0.009(5) -0.001(7) -0.017(5)
C23A 0.046(7) 0.028(4) 0.034(6) 0.003(4) 0.002(7) -0.019(5)
C24A 0.027(8) 0.076(8) 0.040(6) -0.015(5) -0.002(5) -0.004(6)
C25A 0.041(8) 0.102(9) 0.039(6) 0.000(6) 0.010(6) 0.023(7)
C26A 0.150(12) 0.033(8) 0.033(6) -0.011(5) -0.016(7) 0.002(8)
C27A 0.093(11) 0.026(8) 0.027(5) 0.006(5) -0.011(6) -0.013(7)
C28A 0.118(12) 0.080(13) 0.075(13) -0.014(11) -0.012(11) -0.042(11)
C29A 0.137(16) 0.067(13) 0.057(15) -0.013(11) 0.009(12) -0.078(12)
C30A 0.135(15) 0.068(12) 0.074(17) -0.003(12) 0.023(13) -0.038(12)
C31A 0.104(12) 0.085(13) 0.066(14) -0.008(12) -0.002(11) -0.047(11)
O1 0.112(10) 0.041(6) 0.049(6) -0.010(4) 0.038(6) -0.008(7)
O2 0.111(7) 0.067(4) 0.036(4) -0.016(3) 0.005(4) -0.025(5)
C2 0.032(4) 0.034(4) 0.010(5) -0.009(4) -0.004(4) 0.009(3)
C3 0.036(7) 0.024(4) 0.037(6) 0.002(4) 0.019(6) 0.004(4)
C4 0.068(7) 0.023(5) 0.038(7) -0.006(4) 0.024(6) -0.004(5)
C5 0.066(8) 0.020(7) 0.041(10) -0.010(7) 0.012(7) -0.021(5)
C6 0.042(6) 0.036(4) 0.033(6) -0.004(4) 0.001(6) -0.009(5)
C7 0.033(5) 0.029(4) 0.019(6) -0.002(4) -0.002(5) -0.003(4)
C8 0.028(6) 0.021(8) 0.024(5) 0.002(4) 0.003(4) 0.005(5)
C9 0.033(6) 0.037(6) 0.027(4) 0.000(5) 0.006(4) 0.008(5)
C10 0.023(5) 0.046(7) 0.033(5) -0.012(5) -0.001(4) -0.011(5)
C11 0.036(7) 0.027(6) 0.021(5) 0.002(5) -0.003(5) 0.007(5)
C12 0.026(5) 0.040(5) 0.024(4) -0.009(4) 0.004(5) 0.007(5)
C13 0.028(6) 0.047(7) 0.022(5) -0.007(4) -0.002(5) 0.009(6)
C14 0.079(10) 0.033(5) 0.055(7) -0.003(4) 0.027(6) 0.008(6)
C15 0.101(9) 0.032(5) 0.080(8) -0.002(5) 0.059(7) -0.005(6)
C16 0.076(10) 0.030(7) 0.076(8) -0.019(6) 0.012(8) 0.005(7)
C17 0.151(12) 0.038(5) 0.069(7) -0.007(5) 0.018(8) 0.007(7)
C31 0.048(9) 0.041(5) 0.014(5) -0.011(4) 0.007(6) -0.017(6)
C32 0.056(8) 0.018(4) 0.026(5) -0.002(4) 0.000(6) -0.002(5)
C33 0.059(11) 0.040(6) 0.054(8) -0.014(6) 0.004(7) 0.012(7)
C34 0.054(9) 0.031(5) 0.045(6) 0.010(4) 0.024(7) 0.005(6)
C35 0.049(9) 0.048(5) 0.038(6) 0.005(4) 0.012(7) 0.003(6)
C36 0.041(8) 0.040(5) 0.024(5) -0.006(4) 0.006(5) -0.007(5)
C38 0.033(6) 0.028(7) 0.031(5) 0.000(5) 0.002(5) 0.014(6)
C39 0.049(5) 0.037(5) 0.040(4) -0.007(4) 0.006(4) 0.016(4)
C41 0.078(8) 0.016(8) 0.037(6) -0.001(6) -0.025(6) 0.008(8)
C42 0.048(8) 0.023(9) 0.036(6) 0.005(6) -0.004(6) -0.007(8)
C44 0.146(10) 0.057(5) 0.062(5) -0.010(4) 0.013(6) -0.050(6)
C45 0.194(13) 0.074(5) 0.037(5) -0.007(5) 0.001(7) -0.011(8)
C46 0.202(11) 0.068(5) 0.042(4) -0.018(4) 0.023(6) -0.027(7)
C47 0.079(8) 0.046(4) 0.063(5) -0.003(4) 0.013(5) -0.015(5)

loop_
_atom_type_symbol
_atom_type_description
_atom_type_scat_dispersion_real
_atom_type_scat_dispersion_imag
_atom_type_scat_source
C C 0.0033 0.0016 'International Tables Vol C Tables 4.2.6.8 and 6.1.1.4'
H H 0.0000 0.0000 'International Tables Vol C Tables 4.2.6.8 and 6.1.1.4'
B B 0.0013 0.0007 'International Tables Vol C Tables 4.2.6.8 and 6.1.1.4'
F F 0.0171 0.0103 'International Tables Vol C Tables 4.2.6.8 and 6.1.1.4'
K K 0.2009 0.2494 'International Tables Vol C Tables 4.2.6.8 and 6.1.1.4'
O O 0.0106 0.0060 'International Tables Vol C Tables 4.2.6.8 and 6.1.1.4'
P P 0.1023 0.0942 'International Tables Vol C Tables 4.2.6.8 and 6.1.1.4'

loop_
_geom_angle_atom_site_label_1
_geom_angle_atom_site_label_2
_geom_angle_atom_site_label_3
_geom_angle
_geom_angle_site_symmetry_1
_geom_angle_site_symmetry_3
_geom_angle_publ_flag
F1 K1 O1 96.6(3) 1_455 . ?
F3 K1 F1 78.54(10) . 1_455 ?
F3 K1 O1 103.6(3) . . ?
F4 K1 F1 75.13(10) . 1_455 ?
F4 K1 F3 130.01(10) . . ?
F4 K1 F5 83.79(10) . 1_655 ?
F4 K1 O1A 128.1(4) . . ?
F4 K1 O1 120.9(4) . . ?
F5 K1 F1 130.65(10) 1_655 1_455 ?
F5 K1 F3 82.24(11) 1_655 . ?
F5 K1 O1A 131.3(4) 1_655 . ?
F5 K1 O1 132.2(3) 1_655 . ?
O1A K1 F3 95.9(4) . . ?
F4 K2 F1 70.61(9) . 1_455 ?
F4 K2 F5 49.58(10) . . ?
F4 K2 F7 161.32(12) . . ?
F4 K2 F8 114.02(12) . 1_655 ?
F4 K2 F9 121.79(11) . . ?
F5 K2 F1 94.46(9) . 1_455 ?
F5 K2 F7 118.51(12) . . ?
F5 K2 F8 161.71(11) . 1_655 ?
F5 K2 F9 72.39(10) . . ?
F7 K2 F1 98.94(10) . 1_455 ?
F7 K2 F8 74.68(9) . 1_655 ?
F8 K2 F1 69.93(10) 1_655 1_455 ?
F9 K2 F1 115.46(10) . 1_455 ?
F9 K2 F7 47.71(9) . . ?
F9 K2 F8 122.33(9) . 1_655 ?
F8 K3 F7 78.73(10) . 1_455 ?
F10 K3 F7 74.87(10) . 1_455 ?
F10 K3 F8 127.16(10) . . ?
F10 K3 O2A 137.0(8) . . ?
F10 K3 O2 130.7(3) . . ?
F11 K3 F7 131.49(10) 1_655 1_455 ?
F11 K3 F8 81.04(11) 1_655 . ?
F11 K3 F10 83.47(10) 1_655 . ?
F11 K3 O2A 124.6(8) 1_655 . ?
F11 K3 O2 126.3(2) 1_655 . ?
O2A K3 F8 91.9(8) . . ?
O2 K3 F7 100.1(2) . 1_455 ?
O2 K3 F8 98.3(2) . . ?
F1 K4 F3 73.83(9) 1_255 1_355 ?
F1 K4 F8 70.36(10) 1_255 1_455 ?
F2 K4 F1 47.89(9) 1_255 1_255 ?
F2 K4 F3 121.66(10) 1_255 1_355 ?
F2 K4 F8 68.54(11) 1_255 1_455 ?
F3 K4 F8 97.62(11) 1_355 1_455 ?
F10 K4 F1 162.55(10) . 1_255 ?
F10 K4 F2 123.56(10) . 1_255 ?
F10 K4 F3 113.03(12) . 1_355 ?
F10 K4 F8 92.51(9) . 1_455 ?
F10 K4 F11 49.80(11) . . ?
F11 K4 F1 119.46(12) . 1_255 ?
F11 K4 F2 73.79(10) . 1_255 ?
F11 K4 F3 159.78(12) . 1_355 ?
F11 K4 F8 75.05(9) . 1_455 ?
C1 P1 K4 94.53(17) . 1_755 ?
C1 P1 C2A 103.3(5) . . ?
C8A P1 C1 110.3(5) . . ?
C8A P1 C2A 93.6(10) . . ?
C2 P1 K4 93.5(4) . 1_755 ?
C2 P1 C1 101.8(5) . . ?
C2 P1 C8 112.9(8) . . ?
C8 P1 K4 146.7(7) . 1_755 ?
C8 P1 C1 99.3(4) . . ?
C18 P2 C24 98.5(2) . . ?
C18 P2 C30 104.2(3) . . ?
C24 P2 C30 102.2(2) . . ?
C37 P3 K2 148.5(3) . 1_455 ?
C37 P3 C31 95.5(3) . . ?
C43 P3 K2 93.71(18) . 1_455 ?
C43 P3 C37 103.4(3) . . ?
C43 P3 C31 103.4(3) . . ?
C18A P3 C37 108.1(3) . . ?
C18A P3 C43 103.4(4) . . ?
C31 P3 K2 106.1(2) . 1_455 ?
C48 P4 C49 105.6(3) . . ?
C48 P4 C55 101.3(3) . . ?
C49 P4 C55 97.4(2) . . ?
K1 F1 K2 97.71(9) 1_655 1_655 ?
K1 F1 K4 103.98(13) 1_655 1_855 ?
K4 F1 K2 109.24(10) 1_855 1_655 ?
B1 F1 K1 151.6(3) . 1_655 ?
B1 F1 K2 95.7(3) . 1_655 ?
B1 F1 K4 94.9(3) . 1_855 ?
K4 F2 K3 85.17(9) 1_755 1_755 ?
K4 F2 K3 84.66(9) 1_855 1_755 ?
K4 F2 K4 166.92(10) 1_855 1_755 ?
B1 F2 K3 148.8(3) . 1_755 ?
B1 F2 K4 97.8(4) . 1_855 ?
B1 F2 K4 95.1(4) . 1_755 ?
K1 F3 K2 94.30(9) . 1_655 ?
K1 F3 K4 103.41(14) . 1_755 ?
K4 F3 K2 109.40(10) 1_755 1_655 ?
B1 F3 K1 149.4(3) . . ?
B1 F3 K2 95.5(3) . 1_655 ?
B1 F3 K4 100.5(3) . 1_755 ?
K1 F4 K2 107.92(10) . . ?
B2 F4 K1 117.7(3) . . ?
B2 F4 K2 103.0(3) . . ?
K1 F5 K2 99.63(9) 1_455 . ?
B2 F5 K1 109.0(3) . 1_455 ?
B2 F5 K2 99.1(3) . . ?
K1 F6 K1 134.82(8) 1_455 . ?
B2 F6 K1 86.4(4) . . ?
B2 F6 K1 96.0(4) . 1_455 ?
K2 F7 K4 110.06(10) . 1_655 ?
K3 F7 K2 103.24(12) 1_655 . ?
K3 F7 K4 98.32(9) 1_655 1_655 ?
B3 F7 K2 96.3(3) . . ?
B3 F7 K3 150.3(3) . 1_655 ?
B3 F7 K4 95.6(3) . 1_655 ?
K2 F8 K4 110.35(11) 1_455 1_655 ?
K3 F8 K2 103.30(14) . 1_455 ?
K3 F8 K4 95.59(9) . 1_655 ?
B3 F8 K2 100.1(3) . 1_455 ?
B3 F8 K3 146.8(3) . . ?
B3 F8 K4 98.1(3) . 1_655 ?
K2 F9 K1 84.62(9) 1_455 1_455 ?
K2 F9 K1 84.97(9) . 1_455 ?
K2 F9 K2 167.79(10) . 1_455 ?
B3 F9 K1 147.8(3) . 1_455 ?
B3 F9 K2 94.3(4) . 1_455 ?
B3 F9 K2 97.9(4) . . ?
K3 F10 K4 108.85(10) . . ?
B4 F10 K3 111.6(3) . . ?
B4 F10 K4 103.7(3) . . ?
K3 F11 K4 100.33(9) 1_455 . ?
B4 F11 K3 113.9(3) . 1_455 ?
B4 F11 K4 97.6(3) . . ?
K3 F12 K3 137.37(8) 1_455 . ?
B4 F12 K3 90.8(4) . . ?
B4 F12 K3 92.6(4) . 1_455 ?
P1 C1 H1A 109.3 . . ?
P1 C1 H1B 109.3 . . ?
H1A C1 H1B 108.0 . . ?
B1 C1 P1 111.7(4) . . ?
B1 C1 H1A 109.3 . . ?
B1 C1 H1B 109.3 . . ?
C19 C18 P2 115.7(5) . . ?
C23 C18 P2 127.0(4) . . ?
C23 C18 C19 117.3(5) . . ?
C18 C19 H19 119.8 . . ?
C20 C19 C18 120.4(6) . . ?
C20 C19 H19 119.8 . . ?
C19 C20 H20 119.5 . . ?
C21 C20 C19 120.9(6) . . ?
C21 C20 H20 119.5 . . ?
C20 C21 H21 120.3 . . ?
C20 C21 C22 119.3(6) . . ?
C22 C21 H21 120.3 . . ?
C21 C22 H22 120.1 . . ?
C23 C22 C21 119.7(7) . . ?
C23 C22 H22 120.1 . . ?
C18 C23 C22 122.3(6) . . ?
C18 C23 H23 118.9 . . ?
C22 C23 H23 118.9 . . ?
C25 C24 P2 121.1(4) . . ?
C25 C24 C29 117.4(4) . . ?
C29 C24 P2 121.6(4) . . ?
C24 C25 H25 118.9 . . ?
C24 C25 C26 122.1(6) . . ?
C26 C25 H25 118.9 . . ?
C25 C26 H26 120.1 . . ?
C27 C26 C25 119.8(7) . . ?
C27 C26 H26 120.1 . . ?
C26 C27 H27 120.4 . . ?
C26 C27 C28 119.3(5) . . ?
C28 C27 H27 120.4 . . ?
C27 C28 H28 119.9 . . ?
C29 C28 C27 120.3(6) . . ?
C29 C28 H28 119.9 . . ?
C24 C29 H29 119.4 . . ?
C28 C29 C24 121.1(6) . . ?
C28 C29 H29 119.4 . . ?
P2 C30 H30A 108.8 . . ?
P2 C30 H30B 108.8 . . ?
H30A C30 H30B 107.7 . . ?
B2 C30 P2 113.8(4) . . ?
B2 C30 H30A 108.8 . . ?
B2 C30 H30B 108.8 . . ?
C24A C37 P3 115.4(6) . . ?
C27A C37 P3 126.0(8) . . ?
C27A C37 C24A 118.5(8) . . ?
C38 C37 P3 117.3(7) . . ?
C42 C37 P3 124.0(9) . . ?
C42 C37 C38 116.9(10) . . ?
C25A C40 H40A 119.8 . . ?
C26A C40 H40A 119.8 . . ?
C26A C40 C25A 120.5(9) . . ?
C39 C40 H40 121.5 . . ?
C39 C40 C41 117.0(10) . . ?
C41 C40 H40 121.5 . . ?
P3 C43 H43A 109.1 . . ?
P3 C43 H43B 109.1 . . ?
H43A C43 H43B 107.9 . . ?
B3 C43 P3 112.3(4) . . ?
B3 C43 H43A 109.1 . . ?
B3 C43 H43B 109.1 . . ?
P4 C48 H48A 108.7 . . ?
P4 C48 H48B 108.7 . . ?
H48A C48 H48B 107.6 . . ?
B4 C48 P4 114.1(5) . . ?
B4 C48 H48A 108.7 . . ?
B4 C48 H48B 108.7 . . ?
C50 C49 P4 124.1(4) . . ?
C54 C49 P4 118.3(5) . . ?
C54 C49 C50 117.6(5) . . ?
C49 C50 H50 120.4 . . ?
C51 C50 C49 119.2(6) . . ?
C51 C50 H50 120.4 . . ?
C50 C51 H51 119.0 . . ?
C52 C51 C50 122.0(7) . . ?
C52 C51 H51 119.0 . . ?
C51 C52 H52 120.4 . . ?
C51 C52 C53 119.2(6) . . ?
C53 C52 H52 120.4 . . ?
C52 C53 H53 120.7 . . ?
C54 C53 C52 118.7(6) . . ?
C54 C53 H53 120.7 . . ?
C49 C54 C53 123.3(6) . . ?
C49 C54 H54 118.4 . . ?
C53 C54 H54 118.4 . . ?
C56 C55 P4 119.1(4) . . ?
C60 C55 P4 122.9(4) . . ?
C60 C55 C56 118.0(4) . . ?
C55 C56 H56 120.3 . . ?
C57 C56 C55 119.5(6) . . ?
C57 C56 H56 120.3 . . ?
C56 C57 H57 119.4 . . ?
C58 C57 C56 121.2(6) . . ?
C58 C57 H57 119.4 . . ?
C57 C58 H58 119.9 . . ?
C59 C58 C57 120.2(4) . . ?
C59 C58 H58 119.9 . . ?
C58 C59 H59 120.5 . . ?
C58 C59 C60 119.0(6) . . ?
C60 C59 H59 120.5 . . ?
C55 C60 H60 118.9 . . ?
C59 C60 C55 122.2(6) . . ?
C59 C60 H60 118.9 . . ?
K2 B1 K4 88.03(16) 1_655 1_755 ?
K4 B1 K2 89.22(17) 1_855 1_655 ?
K4 B1 K4 117.16(14) 1_855 1_755 ?
F1 B1 K2 59.0(2) . 1_655 ?
F1 B1 K4 145.9(3) . 1_755 ?
F1 B1 K4 59.1(3) . 1_855 ?
F1 B1 C1 111.9(5) . . ?
F2 B1 K2 85.9(3) . 1_655 ?
F2 B1 K4 56.8(3) . 1_855 ?
F2 B1 K4 60.4(3) . 1_755 ?
F2 B1 F1 105.3(5) . . ?
F2 B1 C1 113.7(4) . . ?
F3 B1 K2 59.6(2) . 1_655 ?
F3 B1 K4 146.6(3) . 1_855 ?
F3 B1 K4 55.4(3) . 1_755 ?
F3 B1 F1 107.1(4) . . ?
F3 B1 F2 105.5(5) . . ?
F3 B1 C1 112.7(6) . . ?
C1 B1 K2 160.4(3) . 1_655 ?
C1 B1 K4 102.2(4) . 1_755 ?
C1 B1 K4 100.6(4) . 1_855 ?
K1 B2 K1 113.03(16) 1_455 . ?
K2 B2 K1 77.30(14) . . ?
K2 B2 K1 76.12(14) . 1_455 ?
F4 B2 K1 122.7(3) . 1_455 ?
F4 B2 K1 40.9(2) . . ?
F4 B2 K2 51.9(2) . . ?
F4 B2 C30 110.6(6) . . ?
F5 B2 K1 130.8(3) . . ?
F5 B2 K1 47.6(3) . 1_455 ?
F5 B2 K2 55.5(2) . . ?
F5 B2 F4 104.6(4) . . ?
F5 B2 C30 112.6(5) . . ?
F6 B2 K1 59.5(3) . 1_455 ?
F6 B2 K1 69.6(3) . . ?
F6 B2 K2 104.0(3) . . ?
F6 B2 F4 107.2(5) . . ?
F6 B2 F5 106.7(6) . . ?
F6 B2 C30 114.6(4) . . ?
C30 B2 K1 112.9(4) . . ?
C30 B2 K1 125.9(5) . 1_455 ?
C30 B2 K2 141.3(4) . . ?
K2 B3 K2 117.51(14) . 1_455 ?
K2 B3 K4 89.65(16) . 1_655 ?
K4 B3 K2 87.27(17) 1_655 1_455 ?
F7 B3 K2 58.2(3) . . ?
F7 B3 K2 145.4(4) . 1_455 ?
F7 B3 K4 59.5(2) . 1_655 ?
F7 B3 F8 106.3(4) . . ?
F7 B3 F9 104.9(5) . . ?
F7 B3 C43 112.4(5) . . ?
F8 B3 K2 144.5(3) . . ?
F8 B3 K2 55.2(3) . 1_455 ?
F8 B3 K4 57.0(2) . 1_655 ?
F8 B3 C43 112.5(5) . . ?
F9 B3 K2 56.7(3) . . ?
F9 B3 K2 60.8(3) . 1_455 ?
F9 B3 K4 87.2(3) . 1_655 ?
F9 B3 F8 105.3(5) . . ?
F9 B3 C43 114.6(4) . . ?
C43 B3 K2 102.0(4) . 1_455 ?
C43 B3 K2 103.0(4) . . ?
C43 B3 K4 158.1(3) . 1_655 ?
K3 B4 K3 113.61(15) . 1_455 ?
K4 B4 K3 79.02(14) . . ?
K4 B4 K3 75.66(13) . 1_455 ?
F10 B4 K3 123.0(3) . 1_455 ?
F10 B4 K3 45.3(3) . . ?
F10 B4 K4 51.1(2) . . ?
F10 B4 C48 111.1(5) . . ?
F11 B4 K3 43.7(2) . 1_455 ?
F11 B4 K3 132.5(3) . . ?
F11 B4 K4 56.8(2) . . ?
F11 B4 F10 105.1(3) . . ?
F11 B4 C48 113.5(6) . . ?
F12 B4 K3 64.7(4) . . ?
F12 B4 K3 63.0(3) . 1_455 ?
F12 B4 K4 102.8(2) . . ?
F12 B4 F10 106.4(5) . . ?
F12 B4 F11 106.0(5) . . ?
F12 B4 C48 114.0(4) . . ?
C48 B4 K3 112.4(5) . . ?
C48 B4 K3 124.5(5) . 1_455 ?
C48 B4 K4 142.9(3) . . ?
C14A O1A K1 121.1(11) . . ?
C14A O1A C17A 111.3(10) . . ?
C17A O1A K1 116.1(10) . . ?
C28A O2A K3 134(2) . . ?
C28A O2A C31A 105.8(16) . . ?
C31A O2A K3 108.6(17) . . ?
C3A C2A P1 119.5(8) . . ?
C7A C2A P1 127.1(7) . . ?
C7A C2A C3A 113.5(8) . . ?
C2A C3A H3A 118.3 . . ?
C4A C3A C2A 123.3(11) . . ?
C4A C3A H3A 118.3 . . ?
C3A C4A H4A 119.9 . . ?
C3A C4A C5A 120.3(15) . . ?
C5A C4A H4A 119.9 . . ?
C4A C5A H5A 120.5 . . ?
C6A C5A C4A 119.1(12) . . ?
C6A C5A H5A 120.5 . . ?
C5A C6A H6A 120.1 . . ?
C5A C6A C7A 119.8(9) . . ?
C7A C6A H6A 120.1 . . ?
C2A C7A H7A 118.0 . . ?
C6A C7A C2A 124.0(8) . . ?
C6A C7A H7A 118.0 . . ?
C9A C8A P1 119.3(10) . . ?
C13A C8A P1 123.3(10) . . ?
C13A C8A C9A 117.2(9) . . ?
C8A C9A H9A 119.5 . . ?
C10A C9A C8A 121.0(12) . . ?
C10A C9A H9A 119.5 . . ?
C9A C10A H10A 120.0 . . ?
C11A C10A C9A 120.0(11) . . ?
C11A C10A H10A 120.0 . . ?
C10A C11A H11A 120.6 . . ?
C12A C11A C10A 118.7(10) . . ?
C12A C11A H11A 120.6 . . ?
C11A C12A H12A 119.4 . . ?
C11A C12A C13A 121.1(11) . . ?
C13A C12A H12A 119.4 . . ?
C8A C13A C12A 121.7(11) . . ?
C8A C13A H13A 119.1 . . ?
C12A C13A H13A 119.1 . . ?
O1A C14A H14A 110.2 . . ?
O1A C14A H14B 110.2 . . ?
O1A C14A C15A 107.7(12) . . ?
H14A C14A H14B 108.5 . . ?
C15A C14A H14A 110.2 . . ?
C15A C14A H14B 110.2 . . ?
C14A C15A H15A 111.1 . . ?
C14A C15A H15B 111.1 . . ?
C14A C15A C16A 103.2(12) . . ?
H15A C15A H15B 109.1 . . ?
C16A C15A H15A 111.1 . . ?
C16A C15A H15B 111.1 . . ?
C15A C16A H16A 111.7 . . ?
C15A C16A H16B 111.7 . . ?
H16A C16A H16B 109.4 . . ?
C17A C16A C15A 100.5(10) . . ?
C17A C16A H16A 111.7 . . ?
C17A C16A H16B 111.7 . . ?
K1 C17A H17A 121.6 . . ?
K1 C17A H17B 68.3 . . ?
O1A C17A K1 42.7(7) . . ?
O1A C17A C16A 105.1(11) . . ?
O1A C17A H17A 110.7 . . ?
O1A C17A H17B 110.7 . . ?
C16A C17A K1 125.0(10) . . ?
C16A C17A H17A 110.7 . . ?
C16A C17A H17B 110.7 . . ?
H17A C17A H17B 108.8 . . ?
C19A C18A P3 122.3(8) . . ?
C19A C18A C23A 123.7(10) . . ?
C23A C18A P3 114.0(9) . . ?
C18A C19A H19A 120.5 . . ?
C18A C19A C20A 119.0(11) . . ?
C20A C19A H19A 120.5 . . ?
C19A C20A H20A 118.1 . . ?
C21A C20A C19A 123.9(14) . . ?
C21A C20A H20A 118.1 . . ?
C20A C21A H21A 122.1 . . ?
C20A C21A C22A 115.9(13) . . ?
C22A C21A H21A 122.1 . . ?
C21A C22A H22A 119.0 . . ?
C23A C22A C21A 122.1(11) . . ?
C23A C22A H22A 119.0 . . ?
C18A C23A C22A 115.1(12) . . ?
C18A C23A H23A 122.5 . . ?
C22A C23A H23A 122.5 . . ?
C37 C24A H24A 121.1 . . ?
C25A C24A C37 117.9(10) . . ?
C25A C24A H24A 121.1 . . ?
C40 C25A H25A 121.0 . . ?
C24A C25A C40 118.0(10) . . ?
C24A C25A H25A 121.0 . . ?
C40 C26A H26A 119.5 . . ?
C40 C26A C27A 121.0(14) . . ?
C27A C26A H26A 119.5 . . ?
C37 C27A C26A 123.9(14) . . ?
C37 C27A H27A 118.1 . . ?
C26A C27A H27A 118.1 . . ?
O2A C28A H28A 110.3 . . ?
O2A C28A H28B 110.3 . . ?
H28A C28A H28B 108.5 . . ?
C29A C28A O2A 107.2(18) . . ?
C29A C28A H28A 110.3 . . ?
C29A C28A H28B 110.3 . . ?
C28A C29A H29A 110.8 . . ?
C28A C29A H29B 110.8 . . ?
H29A C29A H29B 108.9 . . ?
C30A C29A C28A 105(2) . . ?
C30A C29A H29A 110.8 . . ?
C30A C29A H29B 110.8 . . ?
C29A C30A H30C 111.4 . . ?
C29A C30A H30D 111.4 . . ?
C29A C30A C31A 102(2) . . ?
H30C C30A H30D 109.3 . . ?
C31A C30A H30C 111.4 . . ?
C31A C30A H30D 111.4 . . ?
K3 C31A H31A 133.9 . . ?
K3 C31A H31B 64.5 . . ?
O2A C31A K3 47.9(12) . . ?
O2A C31A C30A 97.6(19) . . ?
O2A C31A H31A 112.3 . . ?
O2A C31A H31B 112.3 . . ?
C30A C31A K3 111.6(19) . . ?
C30A C31A H31A 112.3 . . ?
C30A C31A H31B 112.3 . . ?
H31A C31A H31B 109.8 . . ?
C14 O1 K1 128.1(8) . . ?
C17 O1 K1 123.4(9) . . ?
C17 O1 C14 106.1(8) . . ?
C44 O2 K3 116.9(6) . . ?
C44 O2 C47 109.3(5) . . ?
C47 O2 K3 133.4(6) . . ?
C3 C2 P1 113.3(9) . . ?
C7 C2 P1 122.7(9) . . ?
C7 C2 C3 123.9(10) . . ?
C2 C3 H3 121.0 . . ?
C4 C3 C2 118.0(12) . . ?
C4 C3 H3 121.0 . . ?
C3 C4 H4 119.6 . . ?
C3 C4 C5 120.9(12) . . ?
C5 C4 H4 119.6 . . ?
C4 C5 H5 120.3 . . ?
C4 C5 C6 119.5(13) . . ?
C6 C5 H5 120.3 . . ?
C5 C6 H6 120.2 . . ?
C7 C6 C5 119.5(13) . . ?
C7 C6 H6 120.2 . . ?
C2 C7 C6 118.1(10) . . ?
C2 C7 H7 120.9 . . ?
C6 C7 H7 120.9 . . ?
C9 C8 P1 120.0(10) . . ?
C9 C8 C13 117.7(9) . . ?
C13 C8 P1 122.1(11) . . ?
C8 C9 H9 118.1 . . ?
C8 C9 C10 123.7(11) . . ?
C10 C9 H9 118.1 . . ?
C9 C10 H10 120.7 . . ?
C9 C10 C11 118.5(11) . . ?
C11 C10 H10 120.7 . . ?
C10 C11 H11 119.9 . . ?
C10 C11 C12 120.1(9) . . ?
C12 C11 H11 119.9 . . ?
C11 C12 H12 119.7 . . ?
C13 C12 C11 120.5(11) . . ?
C13 C12 H12 119.7 . . ?
C8 C13 H13 120.4 . . ?
C12 C13 C8 119.3(11) . . ?
C12 C13 H13 120.4 . . ?
O1 C14 H14C 110.5 . . ?
O1 C14 H14D 110.5 . . ?
O1 C14 C15 106.2(9) . . ?
H14C C14 H14D 108.7 . . ?
C15 C14 H14C 110.5 . . ?
C15 C14 H14D 110.5 . . ?
C14 C15 H15C 110.9 . . ?
C14 C15 H15D 110.9 . . ?
C14 C15 C16 104.1(9) . . ?
H15C C15 H15D 108.9 . . ?
C16 C15 H15C 110.9 . . ?
C16 C15 H15D 110.9 . . ?
C15 C16 H16C 111.2 . . ?
C15 C16 H16D 111.2 . . ?
H16C C16 H16D 109.1 . . ?
C17 C16 C15 102.9(10) . . ?
C17 C16 H16C 111.2 . . ?
C17 C16 H16D 111.2 . . ?
O1 C17 H17C 108.8 . . ?
O1 C17 H17D 108.8 . . ?
C16 C17 O1 113.6(11) . . ?
C16 C17 H17C 108.8 . . ?
C16 C17 H17D 108.8 . . ?
H17C C17 H17D 107.7 . . ?
C32 C31 P3 117.6(5) . . ?
C32 C31 C36 115.9(6) . . ?
C36 C31 P3 126.5(5) . . ?
C31 C32 H32 119.7 . . ?
C33 C32 C31 120.6(10) . . ?
C33 C32 H32 119.7 . . ?
C32 C33 H33 119.2 . . ?
C34 C33 C32 121.5(14) . . ?
C34 C33 H33 119.2 . . ?
C33 C34 H34 120.4 . . ?
C35 C34 C33 119.2(12) . . ?
C35 C34 H34 120.4 . . ?
C34 C35 H35 119.9 . . ?
C34 C35 C36 120.2(10) . . ?
C36 C35 H35 119.9 . . ?
C31 C36 H36 118.9 . . ?
C35 C36 C31 122.3(8) . . ?
C35 C36 H36 118.9 . . ?
C37 C38 H38 119.5 . . ?
C37 C38 C39 121.1(12) . . ?
C39 C38 H38 119.5 . . ?
C40 C39 C38 121.6(13) . . ?
C40 C39 H39 119.2 . . ?
C38 C39 H39 119.2 . . ?
C40 C41 H41 119.5 . . ?
C42 C41 C40 120.9(15) . . ?
C42 C41 H41 119.5 . . ?
C37 C42 C41 120.2(16) . . ?
C37 C42 H42 119.9 . . ?
C41 C42 H42 119.9 . . ?
K3 C44 H44A 80.7 . . ?
K3 C44 H44B 96.4 . . ?
O2 C44 K3 42.2(4) . . ?
O2 C44 H44A 111.3 . . ?
O2 C44 H44B 111.3 . . ?
O2 C44 C45 102.4(8) . . ?
H44A C44 H44B 109.2 . . ?
C45 C44 K3 142.6(7) . . ?
C45 C44 H44A 111.3 . . ?
C45 C44 H44B 111.3 . . ?
C44 C45 H45A 110.9 . . ?
C44 C45 H45B 110.9 . . ?
H45A C45 H45B 108.9 . . ?
C46 C45 C44 104.4(8) . . ?
C46 C45 H45A 110.9 . . ?
C46 C45 H45B 110.9 . . ?
C45 C46 H46A 110.7 . . ?
C45 C46 H46B 110.7 . . ?
C45 C46 C47 105.3(8) . . ?
H46A C46 H46B 108.8 . . ?
C47 C46 H46A 110.7 . . ?
C47 C46 H46B 110.7 . . ?
O2 C47 C46 106.3(7) . . ?
O2 C47 H47A 110.5 . . ?
O2 C47 H47B 110.5 . . ?
C46 C47 H47A 110.5 . . ?
C46 C47 H47B 110.5 . . ?
H47A C47 H47B 108.7 . . ?

loop_
_geom_bond_atom_site_label_1
_geom_bond_atom_site_label_2
_geom_bond_distance
_geom_bond_site_symmetry_2
_geom_bond_publ_flag
K1 F1 2.686(3) 1_455 ?
K1 F3 2.685(3) . ?
K1 F4 2.549(4) . ?
K1 F5 2.636(4) 1_655 ?
K1 O1A 2.652(11) . ?
K1 O1 2.697(9) . ?
K2 F1 2.880(3) 1_455 ?
K2 F4 2.636(3) . ?
K2 F5 2.723(3) . ?
K2 F7 2.806(3) . ?
K2 F8 2.814(3) 1_655 ?
K2 F9 2.770(4) . ?
K3 F7 2.692(3) 1_455 ?
K3 F8 2.682(3) . ?
K3 F10 2.594(4) . ?
K3 F11 2.572(4) 1_655 ?
K3 O2A 2.681(16) . ?
K3 O2 2.658(5) . ?
K4 F1 2.818(3) 1_255 ?
K4 F2 2.764(4) 1_255 ?
K4 F3 2.841(4) 1_355 ?
K4 F8 2.846(3) 1_455 ?
K4 F10 2.618(3) . ?
K4 F11 2.760(3) . ?
P1 C1 1.850(6) . ?
P1 C2A 1.971(9) . ?
P1 C8A 1.843(10) . ?
P1 C2 1.709(10) . ?
P1 C8 1.844(9) . ?
P2 C18 1.841(5) . ?
P2 C24 1.845(4) . ?
P2 C30 1.846(6) . ?
P3 C37 1.842(5) . ?
P3 C43 1.833(6) . ?
P3 C18A 1.746(9) . ?
P3 C31 1.952(7) . ?
P4 C48 1.806(7) . ?
P4 C49 1.833(5) . ?
P4 C55 1.837(4) . ?
F1 B1 1.437(8) . ?
F2 B1 1.414(5) . ?
F3 B1 1.413(8) . ?
F4 B2 1.421(8) . ?
F5 B2 1.420(8) . ?
F6 B2 1.404(6) . ?
F7 B3 1.422(8) . ?
F8 B3 1.432(8) . ?
F9 B3 1.422(5) . ?
F10 B4 1.432(8) . ?
F11 B4 1.425(9) . ?
F12 B4 1.407(6) . ?
C1 H1A 0.9900 . ?
C1 H1B 0.9900 . ?
C1 B1 1.598(7) . ?
C18 C19 1.416(8) . ?
C18 C23 1.370(9) . ?
C19 H19 0.9500 . ?
C19 C20 1.381(7) . ?
C20 H20 0.9500 . ?
C20 C21 1.364(8) . ?
C21 H21 0.9500 . ?
C21 C22 1.394(8) . ?
C22 H22 0.9500 . ?
C22 C23 1.376(7) . ?
C23 H23 0.9500 . ?
C24 C25 1.370(8) . ?
C24 C29 1.391(8) . ?
C25 H25 0.9500 . ?
C25 C26 1.389(6) . ?
C26 H26 0.9500 . ?
C26 C27 1.365(9) . ?
C27 H27 0.9500 . ?
C27 C28 1.387(8) . ?
C28 H28 0.9500 . ?
C28 C29 1.376(6) . ?
C29 H29 0.9500 . ?
C30 H30A 0.9900 . ?
C30 H30B 0.9900 . ?
C30 B2 1.593(6) . ?
C37 C24A 1.461(12) . ?
C37 C27A 1.321(13) . ?
C37 C38 1.365(13) . ?
C37 C42 1.355(15) . ?
C40 H40 0.9500 . ?
C40 H40A 0.9500 . ?
C40 C25A 1.466(14) . ?
C40 C26A 1.300(15) . ?
C40 C39 1.301(15) . ?
C40 C41 1.400(16) . ?
C43 H43A 0.9900 . ?
C43 H43B 0.9900 . ?
C43 B3 1.577(7) . ?
C48 H48A 0.9900 . ?
C48 H48B 0.9900 . ?
C48 B4 1.593(6) . ?
C49 C50 1.400(9) . ?
C49 C54 1.363(8) . ?
C50 H50 0.9500 . ?
C50 C51 1.389(7) . ?
C51 H51 0.9500 . ?
C51 C52 1.360(9) . ?
C52 H52 0.9500 . ?
C52 C53 1.383(9) . ?
C53 H53 0.9500 . ?
C53 C54 1.379(7) . ?
C54 H54 0.9500 . ?
C55 C56 1.397(8) . ?
C55 C60 1.385(8) . ?
C56 H56 0.9500 . ?
C56 C57 1.386(6) . ?
C57 H57 0.9500 . ?
C57 C58 1.373(8) . ?
C58 H58 0.9500 . ?
C58 C59 1.369(8) . ?
C59 H59 0.9500 . ?
C59 C60 1.384(6) . ?
C60 H60 0.9500 . ?
O1A C14A 1.410(13) . ?
O1A C17A 1.420(13) . ?
O2A C28A 1.431(15) . ?
O2A C31A 1.438(15) . ?
C2A C3A 1.444(11) . ?
C2A C7A 1.396(12) . ?
C3A H3A 0.9500 . ?
C3A C4A 1.360(15) . ?
C4A H4A 0.9500 . ?
C4A C5A 1.40(2) . ?
C5A H5A 0.9500 . ?
C5A C6A 1.378(13) . ?
C6A H6A 0.9500 . ?
C6A C7A 1.393(10) . ?
C7A H7A 0.9500 . ?
C8A C9A 1.404(16) . ?
C8A C13A 1.372(15) . ?
C9A H9A 0.9500 . ?
C9A C10A 1.394(12) . ?
C10A H10A 0.9500 . ?
C10A C11A 1.384(16) . ?
C11A H11A 0.9500 . ?
C11A C12A 1.372(15) . ?
C12A H12A 0.9500 . ?
C12A C13A 1.381(11) . ?
C13A H13A 0.9500 . ?
C14A H14A 0.9900 . ?
C14A H14B 0.9900 . ?
C14A C15A 1.419(18) . ?
C15A H15A 0.9900 . ?
C15A H15B 0.9900 . ?
C15A C16A 1.59(2) . ?
C16A H16A 0.9900 . ?
C16A H16B 0.9900 . ?
C16A C17A 1.481(14) . ?
C17A H17A 0.9900 . ?
C17A H17B 0.9900 . ?
C18A C19A 1.350(13) . ?
C18A C23A 1.351(13) . ?
C19A H19A 0.9500 . ?
C19A C20A 1.398(12) . ?
C20A H20A 0.9500 . ?
C20A C21A 1.274(15) . ?
C21A H21A 0.9500 . ?
C21A C22A 1.471(16) . ?
C22A H22A 0.9500 . ?
C22A C23A 1.412(13) . ?
C23A H23A 0.9500 . ?
C24A H24A 0.9500 . ?
C24A C25A 1.411(11) . ?
C25A H25A 0.9500 . ?
C26A H26A 0.9500 . ?
C26A C27A 1.375(12) . ?
C27A H27A 0.9500 . ?
C28A H28A 0.9900 . ?
C28A H28B 0.9900 . ?
C28A C29A 1.42(2) . ?
C29A H29A 0.9900 . ?
C29A H29B 0.9900 . ?
C29A C30A 1.39(3) . ?
C30A H30C 0.9900 . ?
C30A H30D 0.9900 . ?
C30A C31A 1.54(2) . ?
C31A H31A 0.9900 . ?
C31A H31B 0.9900 . ?
O1 C14 1.435(12) . ?
O1 C17 1.410(11) . ?
O2 C44 1.413(9) . ?
O2 C47 1.419(9) . ?
C2 C3 1.363(13) . ?
C2 C7 1.357(15) . ?
C3 H3 0.9500 . ?
C3 C4 1.358(12) . ?
C4 H4 0.9500 . ?
C4 C5 1.37(2) . ?
C5 H5 0.9500 . ?
C5 C6 1.408(18) . ?
C6 H6 0.9500 . ?
C6 C7 1.369(11) . ?
C7 H7 0.9500 . ?
C8 C9 1.369(16) . ?
C8 C13 1.411(15) . ?
C9 H9 0.9500 . ?
C9 C10 1.371(11) . ?
C10 H10 0.9500 . ?
C10 C11 1.372(15) . ?
C11 H11 0.9500 . ?
C11 C12 1.395(15) . ?
C12 H12 0.9500 . ?
C12 C13 1.390(11) . ?
C13 H13 0.9500 . ?
C14 H14C 0.9900 . ?
C14 H14D 0.9900 . ?
C14 C15 1.477(13) . ?
C15 H15C 0.9900 . ?
C15 H15D 0.9900 . ?
C15 C16 1.58(2) . ?
C16 H16C 0.9900 . ?
C16 H16D 0.9900 . ?
C16 C17 1.393(16) . ?
C17 H17C 0.9900 . ?
C17 H17D 0.9900 . ?
C31 C32 1.407(5) . ?
C31 C36 1.408(5) . ?
C32 H32 0.9500 . ?
C32 C33 1.406(6) . ?
C33 H33 0.9500 . ?
C33 C34 1.37(2) . ?
C34 H34 0.9500 . ?
C34 C35 1.357(13) . ?
C35 H35 0.9500 . ?
C35 C36 1.406(6) . ?
C36 H36 0.9500 . ?
C38 H38 0.9500 . ?
C38 C39 1.393(13) . ?
C39 H39 0.9500 . ?
C41 H41 0.9500 . ?
C41 C42 1.379(13) . ?
C42 H42 0.9500 . ?
C44 H44A 0.9900 . ?
C44 H44B 0.9900 . ?
C44 C45 1.543(13) . ?
C45 H45A 0.9900 . ?
C45 H45B 0.9900 . ?
C45 C46 1.373(15) . ?
C46 H46A 0.9900 . ?
C46 H46B 0.9900 . ?
C46 C47 1.427(11) . ?
C47 H47A 0.9900 . ?
C47 H47B 0.9900 . ?

loop_
_geom_torsion_atom_site_label_1
_geom_torsion_atom_site_label_2
_geom_torsion_atom_site_label_3
_geom_torsion_atom_site_label_4
_geom_torsion
_geom_torsion_site_symmetry_1
_geom_torsion_site_symmetry_2
_geom_torsion_site_symmetry_3
_geom_torsion_site_symmetry_4
_geom_torsion_publ_flag
K1 F1 B1 K2 117.9(6) 1_655 . . 1_655 ?
K1 F1 B1 K4 134.1(4) 1_655 . . 1_755 ?
K1 F1 B1 K4 -132.1(7) 1_655 . . 1_855 ?
K1 F1 B1 F2 -166.5(4) 1_655 . . . ?
K1 F1 B1 F3 81.4(7) 1_655 . . . ?
K1 F1 B1 C1 -42.6(9) 1_655 . . . ?
K1 F3 B1 K2 -108.2(6) . . . 1_655 ?
K1 F3 B1 K4 140.9(7) . . . 1_755 ?
K1 F3 B1 K4 -131.4(4) . . . 1_855 ?
K1 F3 B1 F1 -71.9(7) . . . . ?
K1 F3 B1 F2 176.2(4) . . . . ?
K1 F3 B1 C1 51.6(9) . . . . ?
K1 F4 B2 K1 -88.3(4) . . . 1_455 ?
K1 F4 B2 K2 -118.5(3) . . . . ?
K1 F4 B2 F5 -136.9(3) . . . . ?
K1 F4 B2 F6 -23.9(5) . . . . ?
K1 F4 B2 C30 101.6(4) . . . . ?
K1 F5 B2 K1 84.9(5) 1_455 . . . ?
K1 F5 B2 K2 103.54(16) 1_455 . . . ?
K1 F5 B2 F4 121.1(3) 1_455 . . . ?
K1 F5 B2 F6 7.7(5) 1_455 . . . ?
K1 F5 B2 C30 -118.8(5) 1_455 . . . ?
K1 F6 B2 K1 134.72(9) . . . 1_455 ?
K1 F6 B2 K1 -134.72(9) 1_455 . . . ?
K1 F6 B2 K2 70.4(2) . . . . ?
K1 F6 B2 K2 -64.3(3) 1_455 . . . ?
K1 F6 B2 F4 -118.3(4) 1_455 . . . ?
K1 F6 B2 F4 16.5(4) . . . . ?
K1 F6 B2 F5 -6.6(4) 1_455 . . . ?
K1 F6 B2 F5 128.1(4) . . . . ?
K1 F6 B2 C30 -106.6(6) . . . . ?
K1 F6 B2 C30 118.7(6) 1_455 . . . ?
K1 F9 B3 K2 -93.1(7) 1_455 . . . ?
K1 F9 B3 K2 86.8(7) 1_455 . . 1_455 ?
K1 F9 B3 K4 -1.7(8) 1_455 . . 1_655 ?
K1 F9 B3 F7 -59.0(10) 1_455 . . . ?
K1 F9 B3 F8 53.0(9) 1_455 . . . ?
K1 F9 B3 C43 177.2(4) 1_455 . . . ?
K1 O1A C14A C15A 147.1(15) . . . . ?
K1 O1A C17A C16A -125.8(10) . . . . ?
K1 O1 C14 C15 135.2(10) . . . . ?
K1 O1 C17 C16 -143.1(15) . . . . ?
K2 P3 C37 C24A 56.8(9) 1_455 . . . ?
K2 P3 C37 C27A -121.9(11) 1_455 . . . ?
K2 P3 C37 C38 14.4(9) 1_455 . . . ?
K2 P3 C37 C42 -150.1(10) 1_455 . . . ?
K2 P3 C43 B3 -15.9(4) 1_455 . . . ?
K2 P3 C18A C19A 128.9(3) 1_455 . . . ?
K2 P3 C18A C23A -50.9(3) 1_455 . . . ?
K2 F1 B1 K4 16.2(6) 1_655 . . 1_755 ?
K2 F1 B1 K4 109.94(12) 1_655 . . 1_855 ?
K2 F1 B1 F2 75.5(4) 1_655 . . . ?
K2 F1 B1 F3 -36.5(3) 1_655 . . . ?
K2 F1 B1 C1 -160.5(4) 1_655 . . . ?
K2 F3 B1 K4 -110.93(14) 1_655 . . 1_755 ?
K2 F3 B1 K4 -23.2(6) 1_655 . . 1_855 ?
K2 F3 B1 F1 36.3(3) 1_655 . . . ?
K2 F3 B1 F2 -75.6(4) 1_655 . . . ?
K2 F3 B1 C1 159.7(4) 1_655 . . . ?
K2 F4 B2 K1 118.5(3) . . . . ?
K2 F4 B2 K1 30.2(4) . . . 1_455 ?
K2 F4 B2 F5 -18.4(4) . . . . ?
K2 F4 B2 F6 94.6(4) . . . . ?
K2 F4 B2 C30 -139.9(4) . . . . ?
K2 F5 B2 K1 -103.54(16) . . . 1_455 ?
K2 F5 B2 K1 -18.7(5) . . . . ?
K2 F5 B2 F4 17.6(4) . . . . ?
K2 F5 B2 F6 -95.8(4) . . . . ?
K2 F5 B2 C30 137.7(5) . . . . ?
K2 F7 B3 K2 -93.3(6) . . . 1_455 ?
K2 F7 B3 K4 -110.97(13) . . . 1_655 ?
K2 F7 B3 F8 -144.7(3) . . . . ?
K2 F7 B3 F9 -33.4(4) . . . . ?
K2 F7 B3 C43 91.8(4) . . . . ?
K2 F8 B3 K2 89.7(6) 1_455 . . . ?
K2 F8 B3 K4 112.45(15) 1_455 . . 1_655 ?
K2 F8 B3 F7 147.3(3) 1_455 . . . ?
K2 F8 B3 F9 36.3(4) 1_455 . . . ?
K2 F8 B3 C43 -89.3(4) 1_455 . . . ?
K2 F9 B3 K2 -179.85(15) 1_455 . . . ?
K2 F9 B3 K2 179.85(15) . . . 1_455 ?
K2 F9 B3 K4 -88.43(15) 1_455 . . 1_655 ?
K2 F9 B3 K4 91.42(16) . . . 1_655 ?
K2 F9 B3 F7 -145.8(4) 1_455 . . . ?
K2 F9 B3 F7 34.1(4) . . . . ?
K2 F9 B3 F8 -33.8(4) 1_455 . . . ?
K2 F9 B3 F8 146.0(4) . . . . ?
K2 F9 B3 C43 -89.8(6) . . . . ?
K2 F9 B3 C43 90.4(6) 1_455 . . . ?
K3 F2 B1 K2 -0.9(8) 1_755 . . 1_655 ?
K3 F2 B1 K4 -92.6(7) 1_755 . . 1_855 ?
K3 F2 B1 K4 89.2(7) 1_755 . . 1_755 ?
K3 F2 B1 F1 -57.2(10) 1_755 . . . ?
K3 F2 B1 F3 56.0(10) 1_755 . . . ?
K3 F2 B1 C1 -180.0(5) 1_755 . . . ?
K3 F7 B3 K2 135.5(4) 1_655 . . 1_455 ?
K3 F7 B3 K2 -131.3(7) 1_655 . . . ?
K3 F7 B3 K4 117.8(6) 1_655 . . 1_655 ?
K3 F7 B3 F8 84.0(7) 1_655 . . . ?
K3 F7 B3 F9 -164.7(4) 1_655 . . . ?
K3 F7 B3 C43 -39.5(9) 1_655 . . . ?
K3 F8 B3 K2 134.2(6) . . . 1_455 ?
K3 F8 B3 K2 -136.0(4) . . . . ?
K3 F8 B3 K4 -113.3(6) . . . 1_655 ?
K3 F8 B3 F7 -78.5(6) . . . . ?
K3 F8 B3 F9 170.5(3) . . . . ?
K3 F8 B3 C43 45.0(8) . . . . ?
K3 F10 B4 K3 -91.7(4) . . . 1_455 ?
K3 F10 B4 K4 -117.0(2) . . . . ?
K3 F10 B4 F11 -135.8(3) . . . . ?
K3 F10 B4 F12 -23.6(5) . . . . ?
K3 F10 B4 C48 101.0(4) . . . . ?
K3 F11 B4 K3 80.0(5) 1_455 . . . ?
K3 F11 B4 K4 104.9(2) 1_455 . . . ?
K3 F11 B4 F10 122.3(3) 1_455 . . . ?
K3 F11 B4 F12 9.8(5) 1_455 . . . ?
K3 F11 B4 C48 -116.1(4) 1_455 . . . ?
K3 F12 B4 K3 -137.50(8) 1_455 . . . ?
K3 F12 B4 K3 137.50(8) . . . 1_455 ?
K3 F12 B4 K4 71.1(3) . . . . ?
K3 F12 B4 K4 -66.4(3) 1_455 . . . ?
K3 F12 B4 F10 -119.1(4) 1_455 . . . ?
K3 F12 B4 F10 18.4(4) . . . . ?
K3 F12 B4 F11 129.9(4) . . . . ?
K3 F12 B4 F11 -7.6(4) 1_455 . . . ?
K3 F12 B4 C48 118.0(6) 1_455 . . . ?
K3 F12 B4 C48 -104.5(6) . . . . ?
K3 O2A C28A C29A 122(3) . . . . ?
K3 O2A C31A C30A -112(2) . . . . ?
K3 O2 C44 C45 165.6(9) . . . . ?
K3 O2 C47 C46 174.9(8) . . . . ?
K3 C44 C45 C46 43(2) . . . . ?
K4 P1 C1 B1 -14.7(5) 1_755 . . . ?
K4 P1 C8A C9A -125.1(15) 1_755 . . . ?
K4 P1 C8A C13A 50(3) 1_755 . . . ?
K4 P1 C2 C3 -50.1(8) 1_755 . . . ?
K4 P1 C2 C7 133.3(9) 1_755 . . . ?
K4 P1 C8 C9 35(2) 1_755 . . . ?
K4 P1 C8 C13 -149.7(11) 1_755 . . . ?
K4 F1 B1 K2 -109.94(12) 1_855 . . 1_655 ?
K4 F1 B1 K4 -93.7(6) 1_855 . . 1_755 ?
K4 F1 B1 F2 -34.4(4) 1_855 . . . ?
K4 F1 B1 F3 -146.5(3) 1_855 . . . ?
K4 F1 B1 C1 89.5(4) 1_855 . . . ?
K4 F2 B1 K2 -90.03(15) 1_755 . . 1_655 ?
K4 F2 B1 K2 91.72(16) 1_855 . . 1_655 ?
K4 F2 B1 K4 178.24(15) 1_755 . . 1_855 ?
K4 F2 B1 K4 -178.24(15) 1_855 . . 1_755 ?
K4 F2 B1 F1 -146.3(4) 1_755 . . . ?
K4 F2 B1 F1 35.4(4) 1_855 . . . ?
K4 F2 B1 F3 -33.2(4) 1_755 . . . ?
K4 F2 B1 F3 148.6(4) 1_855 . . . ?
K4 F2 B1 C1 -87.4(6) 1_855 . . . ?
K4 F2 B1 C1 90.9(6) 1_755 . . . ?
K4 F3 B1 K2 110.93(14) 1_755 . . 1_655 ?
K4 F3 B1 K4 87.7(6) 1_755 . . 1_855 ?
K4 F3 B1 F1 147.2(3) 1_755 . . . ?
K4 F3 B1 F2 35.3(4) 1_755 . . . ?
K4 F3 B1 C1 -89.3(4) 1_755 . . . ?
K4 F7 B3 K2 17.7(6) 1_655 . . 1_455 ?
K4 F7 B3 K2 110.97(13) 1_655 . . . ?
K4 F7 B3 F8 -33.8(3) 1_655 . . . ?
K4 F7 B3 F9 77.5(4) 1_655 . . . ?
K4 F7 B3 C43 -157.3(4) 1_655 . . . ?
K4 F8 B3 K2 -112.45(15) 1_655 . . 1_455 ?
K4 F8 B3 K2 -22.7(6) 1_655 . . . ?
K4 F8 B3 F7 34.8(3) 1_655 . . . ?
K4 F8 B3 F9 -76.2(4) 1_655 . . . ?
K4 F8 B3 C43 158.3(4) 1_655 . . . ?
K4 F10 B4 K3 117.0(2) . . . . ?
K4 F10 B4 K3 25.3(4) . . . 1_455 ?
K4 F10 B4 F11 -18.8(4) . . . . ?
K4 F10 B4 F12 93.4(4) . . . . ?
K4 F10 B4 C48 -142.0(4) . . . . ?
K4 F11 B4 K3 -24.8(4) . . . . ?
K4 F11 B4 K3 -104.9(2) . . . 1_455 ?
K4 F11 B4 F10 17.4(4) . . . . ?
K4 F11 B4 F12 -95.0(4) . . . . ?
K4 F11 B4 C48 139.0(4) . . . . ?
P1 C1 B1 K2 135.3(14) . . . 1_655 ?
P1 C1 B1 K4 15.3(4) . . . 1_755 ?
P1 C1 B1 K4 -105.8(4) . . . 1_855 ?
P1 C1 B1 F1 -166.6(4) . . . . ?
P1 C1 B1 F2 -47.5(8) . . . . ?
P1 C1 B1 F3 72.6(5) . . . . ?
P1 C2A C3A C4A -180.0(11) . . . . ?
P1 C2A C7A C6A -177.9(9) . . . . ?
P1 C8A C9A C10A 170.9(14) . . . . ?
P1 C8A C13A C12A -173.5(15) . . . . ?
P1 C2 C3 C4 -178.1(8) . . . . ?
P1 C2 C7 C6 178.9(8) . . . . ?
P1 C8 C9 C10 175.0(10) . . . . ?
P1 C8 C13 C12 -175.8(10) . . . . ?
P2 C18 C19 C20 179.3(4) . . . . ?
P2 C18 C23 C22 179.3(4) . . . . ?
P2 C24 C25 C26 -178.5(4) . . . . ?
P2 C24 C29 C28 178.9(4) . . . . ?
P2 C30 B2 K1 133.8(3) . . . 1_455 ?
P2 C30 B2 K1 -12.4(5) . . . . ?
P2 C30 B2 K2 -110.7(6) . . . . ?
P2 C30 B2 F4 -56.5(5) . . . . ?
P2 C30 B2 F5 -173.2(4) . . . . ?
P2 C30 B2 F6 64.7(7) . . . . ?
P3 C37 C24A C25A -175.6(9) . . . . ?
P3 C37 C27A C26A 173.7(11) . . . . ?
P3 C37 C38 C39 -177.8(8) . . . . ?
P3 C37 C42 C41 176.9(10) . . . . ?
P3 C43 B3 K2 -105.6(4) . . . . ?
P3 C43 B3 K2 16.7(4) . . . 1_455 ?
P3 C43 B3 K4 130.3(12) . . . 1_655 ?
P3 C43 B3 F7 -166.3(4) . . . . ?
P3 C43 B3 F8 73.8(5) . . . . ?
P3 C43 B3 F9 -46.5(8) . . . . ?
P3 C18A C19A C20A -179.8(5) . . . . ?
P3 C18A C23A C22A 179.8(5) . . . . ?
P3 C31 C32 C33 -179.8(5) . . . . ?
P3 C31 C36 C35 179.8(5) . . . . ?
P4 C48 B4 K3 -8.1(4) . . . . ?
P4 C48 B4 K3 135.8(4) . . . 1_455 ?
P4 C48 B4 K4 -109.8(7) . . . . ?
P4 C48 B4 F10 -57.1(5) . . . . ?
P4 C48 B4 F11 -175.3(4) . . . . ?
P4 C48 B4 F12 63.1(7) . . . . ?
P4 C49 C50 C51 178.3(4) . . . . ?
P4 C49 C54 C53 -178.7(5) . . . . ?
P4 C55 C56 C57 -178.2(4) . . . . ?
P4 C55 C60 C59 179.1(4) . . . . ?
C1 P1 C8A C9A 5(2) . . . . ?
C1 P1 C8A C13A -179.6(19) . . . . ?
C1 P1 C2 C3 -145.5(8) . . . . ?
C1 P1 C2 C7 38.0(10) . . . . ?
C1 P1 C8 C9 147.9(14) . . . . ?
C1 P1 C8 C13 -36.4(17) . . . . ?
C18 P2 C24 C25 131.4(5) . . . . ?
C18 P2 C24 C29 -48.3(5) . . . . ?
C18 P2 C30 B2 -91.1(4) . . . . ?
C18 C19 C20 C21 2.5(8) . . . . ?
C19 C18 C23 C22 1.3(8) . . . . ?
C19 C20 C21 C22 -1.2(8) . . . . ?
C20 C21 C22 C23 0.0(8) . . . . ?
C21 C22 C23 C18 -0.1(8) . . . . ?
C23 C18 C19 C20 -2.5(7) . . . . ?
C24 P2 C18 C19 -63.5(4) . . . . ?
C24 P2 C18 C23 118.4(5) . . . . ?
C24 P2 C30 B2 166.7(4) . . . . ?
C24 C25 C26 C27 -1.1(8) . . . . ?
C25 C24 C29 C28 -0.9(7) . . . . ?
C25 C26 C27 C28 0.4(8) . . . . ?
C26 C27 C28 C29 -0.1(8) . . . . ?
C27 C28 C29 C24 0.3(8) . . . . ?
C29 C24 C25 C26 1.3(8) . . . . ?
C30 P2 C18 C19 -168.5(4) . . . . ?
C30 P2 C18 C23 13.5(5) . . . . ?
C30 P2 C24 C25 -121.9(4) . . . . ?
C30 P2 C24 C29 58.3(4) . . . . ?
C37 P3 C43 B3 -169.3(4) . . . . ?
C37 P3 C18A C19A -74.8(5) . . . . ?
C37 P3 C18A C23A 105.5(4) . . . . ?
C37 C24A C25A C40 1.9(17) . . . . ?
C37 C38 C39 C40 0.0(18) . . . . ?
C40 C26A C27A C37 1(2) . . . . ?
C40 C41 C42 C37 -1(2) . . . . ?
C43 P3 C37 C24A 177.8(8) . . . . ?
C43 P3 C37 C27A -0.8(12) . . . . ?
C43 P3 C37 C38 135.4(8) . . . . ?
C43 P3 C37 C42 -29.0(11) . . . . ?
C43 P3 C18A C19A 34.4(4) . . . . ?
C43 P3 C18A C23A -145.4(3) . . . . ?
C48 P4 C49 C50 13.8(5) . . . . ?
C48 P4 C49 C54 -167.2(4) . . . . ?
C48 P4 C55 C56 -124.6(4) . . . . ?
C48 P4 C55 C60 56.8(5) . . . . ?
C49 P4 C48 B4 -93.1(4) . . . . ?
C49 P4 C55 C56 127.9(5) . . . . ?
C49 P4 C55 C60 -50.8(5) . . . . ?
C49 C50 C51 C52 1.1(9) . . . . ?
C50 C49 C54 C53 0.4(8) . . . . ?
C50 C51 C52 C53 -1.2(10) . . . . ?
C51 C52 C53 C54 0.8(9) . . . . ?
C52 C53 C54 C49 -0.4(9) . . . . ?
C54 C49 C50 C51 -0.7(8) . . . . ?
C55 P4 C48 B4 165.8(4) . . . . ?
C55 P4 C49 C50 117.8(5) . . . . ?
C55 P4 C49 C54 -63.2(5) . . . . ?
C55 C56 C57 C58 -1.3(8) . . . . ?
C56 C55 C60 C59 0.4(8) . . . . ?
C56 C57 C58 C59 1.2(8) . . . . ?
C57 C58 C59 C60 -0.3(8) . . . . ?
C58 C59 C60 C55 -0.5(8) . . . . ?
C60 C55 C56 C57 0.5(8) . . . . ?
O1A C14A C15A C16A -24(2) . . . . ?
O2A C28A C29A C30A -17(5) . . . . ?
C2A P1 C1 B1 93.1(6) . . . . ?
C2A P1 C8A C9A 111(2) . . . . ?
C2A P1 C8A C13A -74(2) . . . . ?
C2A C3A C4A C5A -2(2) . . . . ?
C3A C2A C7A C6A 1.4(17) . . . . ?
C3A C4A C5A C6A 1(2) . . . . ?
C4A C5A C6A C7A 1(2) . . . . ?
C5A C6A C7A C2A -2.3(17) . . . . ?
C7A C2A C3A C4A 0.7(19) . . . . ?
C8A P1 C1 B1 -168.0(11) . . . . ?
C8A C9A C10A C11A 5(3) . . . . ?
C9A C8A C13A C12A 2(3) . . . . ?
C9A C10A C11A C12A -3(2) . . . . ?
C10A C11A C12A C13A 1(2) . . . . ?
C11A C12A C13A C8A 0(3) . . . . ?
C13A C8A C9A C10A -4(3) . . . . ?
C14A O1A C17A K1 144(2) . . . . ?
C14A O1A C17A C16A 18.1(19) . . . . ?
C14A C15A C16A C17A 34.0(18) . . . . ?
C15A C16A C17A K1 -73.0(13) . . . . ?
C15A C16A C17A O1A -30.9(16) . . . . ?
C17A O1A C14A C15A 5(2) . . . . ?
C18A P3 C37 C24A -73.1(9) . . . . ?
C18A P3 C37 C27A 108.3(12) . . . . ?
C18A P3 C43 B3 78.1(5) . . . . ?
C18A C19A C20A C21A 3.9(10) . . . . ?
C19A C18A C23A C22A 0.00(7) . . . . ?
C19A C20A C21A C22A -6.9(17) . . . . ?
C20A C21A C22A C23A 6.7(17) . . . . ?
C21A C22A C23A C18A -3.3(9) . . . . ?
C23A C18A C19A C20A 0.00(3) . . . . ?
C24A C37 C27A C26A -5(2) . . . . ?
C25A C40 C26A C27A 4(2) . . . . ?
C26A C40 C25A C24A -5.6(19) . . . . ?
C27A C37 C24A C25A 3.1(17) . . . . ?
C28A O2A C31A K3 149(3) . . . . ?
C28A O2A C31A C30A 37(3) . . . . ?
C28A C29A C30A C31A 40(4) . . . . ?
C29A C30A C31A K3 -95(3) . . . . ?
C29A C30A C31A O2A -47(3) . . . . ?
C31A O2A C28A C29A -15(4) . . . . ?
O1 C14 C15 C16 23.9(17) . . . . ?
O2 C44 C45 C46 27.1(16) . . . . ?
C2 P1 C1 B1 79.8(6) . . . . ?
C2 P1 C8 C9 -105.1(16) . . . . ?
C2 P1 C8 C13 70.6(17) . . . . ?
C2 C3 C4 C5 0.5(17) . . . . ?
C3 C2 C7 C6 2.7(16) . . . . ?
C3 C4 C5 C6 -1(2) . . . . ?
C4 C5 C6 C7 2(2) . . . . ?
C5 C6 C7 C2 -2.7(15) . . . . ?
C7 C2 C3 C4 -1.6(16) . . . . ?
C8 P1 C1 B1 -164.3(8) . . . . ?
C8 P1 C2 C3 109.0(9) . . . . ?
C8 P1 C2 C7 -67.5(12) . . . . ?
C8 C9 C10 C11 2.3(18) . . . . ?
C9 C8 C13 C12 0(2) . . . . ?
C9 C10 C11 C12 -2.9(17) . . . . ?
C10 C11 C12 C13 2.1(18) . . . . ?
C11 C12 C13 C8 -1(2) . . . . ?
C13 C8 C9 C10 -1(2) . . . . ?
C14 O1 C17 C16 20(2) . . . . ?
C14 C15 C16 C17 -12(2) . . . . ?
C15 C16 C17 O1 -5(2) . . . . ?
C17 O1 C14 C15 -27.1(18) . . . . ?
C31 P3 C37 C38 -119.4(8) . . . . ?
C31 P3 C37 C42 76.2(11) . . . . ?
C31 P3 C43 B3 91.6(5) . . . . ?
C31 C32 C33 C34 -3.6(9) . . . . ?
C32 C31 C36 C35 0.01(5) . . . . ?
C32 C33 C34 C35 7.1(18) . . . . ?
C33 C34 C35 C36 -7.0(18) . . . . ?
C34 C35 C36 C31 3.6(9) . . . . ?
C36 C31 C32 C33 0.00(3) . . . . ?
C38 C37 C42 C41 12(2) . . . . ?
C39 C40 C41 C42 -11.2(19) . . . . ?
C41 C40 C39 C38 11.5(17) . . . . ?
C42 C37 C38 C39 -12.2(16) . . . . ?
C44 O2 C47 C46 -13.1(14) . . . . ?
C44 C45 C46 C47 -35.6(15) . . . . ?
C45 C46 C47 O2 31.2(14) . . . . ?
C47 O2 C44 K3 -173.5(14) . . . . ?
C47 O2 C44 C45 -8.0(15) . . . . ?

loop_
_twin_individual_id
_twin_individual_mass_fraction_refined
1 0.5192(13)
2 0.4808(13)
